data_1570428
loop_
_publ_author_name
'Chen, Yusheng'
'Kuvayskaya, Anastasia'
'Pink, Maren'
'Sellinger, Alan'
'Flood, Amar H.'

_publ_section_title
;
 A library of vinyl phosphonate anions dimerize with cyanostars, form
 supramolecular polymers and undergo statistical sorting.
;
_journal_issue 1
_journal_name_full 'Chemical science'
_journal_page_first 389
_journal_page_last 398
_journal_paper_doi 10.1039/d3sc03685e
_journal_volume 15
_journal_year 2023
_chemical_formula_moiety 'C93 H115 N8 O3 P'
_chemical_formula_sum 'C93 H115 N8 O3 P'
_chemical_formula_weight 1423.89
_space_group_crystal_system triclinic
_space_group_IT_number 2
_space_group_name_Hall '-P 1'
_space_group_name_H-M_alt 'P -1'
_atom_sites_solution_hydrogens mixed
_atom_sites_solution_primary dual
_atom_sites_solution_secondary difmap
_audit_creation_method SHELXL-2019/1
_audit_update_record
;
2023-05-18 deposited with the CCDC.	2023-11-29 downloaded from the CCDC.
;
_cell_angle_alpha 111.8930(10)
_cell_angle_beta 111.740(2)
_cell_angle_gamma 97.594(2)
_cell_formula_units_Z 2
_cell_length_a 16.3882(7)
_cell_length_b 16.4992(7)
_cell_length_c 19.1849(8)
_cell_measurement_reflns_used 9330
_cell_measurement_temperature 153(2)
_cell_measurement_theta_max 27.27
_cell_measurement_theta_min 2.28
_cell_volume 4245.5(3)
_computing_cell_refinement 'SAINT V8.40B (Bruker AXS, 2019)'
_computing_data_collection 'BIS v6.2.14 (Bruker_AXS, 2020)'
_computing_data_reduction 'SAINT V8.40B (Bruker AXS, 2019)'
_computing_molecular_graphics
;
C. B. H\~A1/4bschle, G. M. Sheldrick and B. Dittrich
"ShelXle: a Qt graphical user interface for SHELXL"
J. Appl. Cryst., 44, (2011) 1281-1284.
;
_computing_publication_material 'APEX4 v2021.6-RC4 (Bruker AXS, 2021)'
_computing_structure_refinement 'SHELXL-2018/3 (Sheldrick, 2018)'
_computing_structure_solution 'XT, VERSION 2014/5'
_diffrn_ambient_temperature 153(2)
_diffrn_detector_area_resol_mean 7.3910
_diffrn_measured_fraction_theta_full 0.999
_diffrn_measured_fraction_theta_max 0.998
_diffrn_measurement_details '1 deg frames measured 60, 45, and 1 s, detector distance 5 cm'
_diffrn_measurement_device_type 'Bruker D8 VENTURE'
_diffrn_measurement_method '\w and \f scans'
_diffrn_radiation_monochromator 'multilayer mirror'
_diffrn_radiation_type MoK\a
_diffrn_radiation_wavelength 0.71073
_diffrn_reflns_av_R_equivalents 0.0692
_diffrn_reflns_av_unetI/netI 0.0441
_diffrn_reflns_Laue_measured_fraction_full 0.999
_diffrn_reflns_Laue_measured_fraction_max 0.998
_diffrn_reflns_limit_h_max 21
_diffrn_reflns_limit_h_min -21
_diffrn_reflns_limit_k_max 21
_diffrn_reflns_limit_k_min -21
_diffrn_reflns_limit_l_max 24
_diffrn_reflns_limit_l_min -24
_diffrn_reflns_number 165073
_diffrn_reflns_point_group_measured_fraction_full 0.999
_diffrn_reflns_point_group_measured_fraction_max 0.998
_diffrn_reflns_theta_full 25.242
_diffrn_reflns_theta_max 27.528
_diffrn_reflns_theta_min 2.088
_diffrn_source 'microfocus sealed tube'
_diffrn_source_type 'Incoatec I\mS 3.0'
_exptl_absorpt_coefficient_mu 0.085
_exptl_absorpt_correction_T_max 0.7456
_exptl_absorpt_correction_T_min 0.5517
_exptl_absorpt_correction_type multi-scan
_exptl_absorpt_process_details
;
L. Krause, R. Herbst-Irmer, G.M. Sheldrick, D. Stalke,
"Comparison of silver and molybdenum microfocus X-ray sources for 
single-crystal structure determination"
J. Appl. Cryst. (2015), 48, 3-10.
doi:10.1107/S1600576714022985
;
_exptl_crystal_colour colorless
_exptl_crystal_density_diffrn 1.114
_exptl_crystal_description block
_exptl_crystal_F_000 1536
_exptl_crystal_size_max 0.333
_exptl_crystal_size_mid 0.282
_exptl_crystal_size_min 0.251
_refine_diff_density_max 0.869
_refine_diff_density_min -0.459
_refine_diff_density_rms 0.106
_refine_ls_extinction_method none
_refine_ls_goodness_of_fit_ref 1.031
_refine_ls_hydrogen_treatment constr
_refine_ls_matrix_type full
_refine_ls_number_parameters 1202
_refine_ls_number_reflns 19524
_refine_ls_number_restraints 2582
_refine_ls_restrained_S_all 1.002
_refine_ls_R_factor_all 0.1078
_refine_ls_R_factor_gt 0.0927
_refine_ls_shift/su_max 0.001
_refine_ls_shift/su_mean 0.000
_refine_ls_structure_factor_coef Fsqd
_refine_ls_weighting_details 'w=1/[\s^2^(Fo^2^)+(0.1772P)^2^+1.8844P] where P=(Fo^2^+2Fc^2^)/3'
_refine_ls_weighting_scheme calc
_refine_ls_wR_factor_gt 0.2592
_refine_ls_wR_factor_ref 0.2805
_reflns_Friedel_coverage 0.000
_reflns_number_gt 15468
_reflns_number_total 19524
_reflns_threshold_expression 'I > 2\s(I)'
_cod_data_source_file d3sc03685e2.cif
_cod_data_source_block 22149s
_cod_depositor_comments 'Adding full bibliography for 1570426--1570428.cif.'
_cod_database_code 1570428
_shelx_shelxl_version_number 2019/1
_shelx_space_group_comment
;
The symmetry employed for this shelxl refinement is uniquely defined
by the following loop, which should always be used as a source of
symmetry information in preference to the above space-group names.
They are only intended as comments.
;
_shelx_estimated_absorpt_t_min 0.972
_shelx_estimated_absorpt_t_max 0.979

loop_
_space_group_symop_operation_xyz
'x, y, z'
'-x, -y, -z'

loop_
_atom_site_label
_atom_site_type_symbol
_atom_site_fract_x
_atom_site_fract_y
_atom_site_fract_z
_atom_site_U_iso_or_equiv
_atom_site_adp_type
_atom_site_occupancy
_atom_site_site_symmetry_order
_atom_site_calc_flag
_atom_site_refinement_flags_posn
_atom_site_refinement_flags_adp
_atom_site_refinement_flags_occupancy
_atom_site_disorder_assembly
_atom_site_disorder_group
C1 C 0.3967(2) 0.4372(2) 0.6700(2) 0.0369(5) Uani 0.5723(9) 1 d D . P A 1
H1 H 0.429622 0.447296 0.640757 0.044 Uiso 0.5723(9) 1 calc R U P A 1
C2 C 0.4436(3) 0.4824(4) 0.7537(3) 0.0417(8) Uani 0.5723(9) 1 d D . P A 1
C3 C 0.3986(7) 0.4885(8) 0.8077(6) 0.0510(17) Uani 0.5723(9) 1 d D . P A 1
N1 N 0.3628(5) 0.4821(6) 0.8482(4) 0.107(2) Uani 0.5723(9) 1 d D . P A 1
C4 C 0.3021(2) 0.3744(2) 0.6161(3) 0.0354(6) Uani 0.5723(9) 1 d D . P A 1
C5 C 0.2555(3) 0.3711(2) 0.5377(2) 0.0338(6) Uani 0.5723(9) 1 d D . P A 1
H5 H 0.287008 0.406987 0.521067 0.041 Uiso 0.5723(9) 1 calc R U P A 1
C6 C 0.1640(2) 0.3168(2) 0.4829(2) 0.0314(6) Uani 0.5723(9) 1 d D . P A 1
C7 C 0.1204(3) 0.2622(4) 0.5080(3) 0.0349(9) Uani 0.5723(9) 1 d D . P A 1
H7 H 0.057751 0.224962 0.471373 0.042 Uiso 0.5723(9) 1 calc R U P A 1
C8 C 0.1656(6) 0.2606(8) 0.5849(5) 0.0340(10) Uani 0.5723(9) 1 d D . P A 1
C9 C 0.2560(4) 0.3184(4) 0.6394(3) 0.0394(9) Uani 0.5723(9) 1 d D . P A 1
H9 H 0.287291 0.320145 0.692936 0.047 Uiso 0.5723(9) 1 calc R U P A 1
C10 C 0.1205(8) 0.2042(8) 0.6175(8) 0.0386(7) Uani 0.5723(9) 1 d D . P A 1
C11 C 0.0327(11) 0.1339(16) 0.5380(12) 0.060(2) Uani 0.5723(9) 1 d D . P A 1
H11A H -0.004182 0.098672 0.553507 0.090 Uiso 0.5723(9) 1 calc R U P A 1
H11B H 0.049920 0.091857 0.498158 0.090 Uiso 0.5723(9) 1 calc R U P A 1
H11C H -0.003818 0.166133 0.511459 0.090 Uiso 0.5723(9) 1 calc R U P A 1
C12 C 0.0884(9) 0.2646(13) 0.6798(9) 0.0508(18) Uani 0.5723(9) 1 d D . P A 1
H12A H 0.050715 0.225345 0.691633 0.076 Uiso 0.5723(9) 1 calc R U P A 1
H12B H 0.051562 0.297580 0.654572 0.076 Uiso 0.5723(9) 1 calc R U P A 1
H12C H 0.142649 0.309128 0.732564 0.076 Uiso 0.5723(9) 1 calc R U P A 1
C13 C 0.1793(10) 0.1541(9) 0.6588(6) 0.056(2) Uani 0.5723(9) 1 d D . P A 1
H13A H 0.141984 0.115279 0.671277 0.085 Uiso 0.5723(9) 1 calc R U P A 1
H13B H 0.233213 0.199533 0.711340 0.085 Uiso 0.5723(9) 1 calc R U P A 1
H13C H 0.199982 0.115737 0.620126 0.085 Uiso 0.5723(9) 1 calc R U P A 1
C14 C 0.1591(2) 0.3560(2) 0.3675(2) 0.0363(5) Uani 0.5723(9) 1 d D . P A 1
H14 H 0.223847 0.384388 0.402397 0.044 Uiso 0.5723(9) 1 calc R U P A 1
C15 C 0.1154(3) 0.3176(3) 0.3995(3) 0.0345(7) Uani 0.5723(9) 1 d D . P A 1
C16 C 0.0155(5) 0.2821(15) 0.3600(14) 0.040(2) Uani 0.5723(9) 1 d D . P A 1
N2 N -0.0622(4) 0.2457(5) 0.3288(4) 0.0726(12) Uani 0.5723(9) 1 d D . P A 1
C17 C 0.1247(3) 0.3620(3) 0.2886(2) 0.0362(6) Uani 0.5723(9) 1 d D . P A 1
C18 C 0.1817(3) 0.4298(2) 0.2846(3) 0.0370(6) Uani 0.5723(9) 1 d D . P A 1
H18 H 0.237207 0.471073 0.333712 0.044 Uiso 0.5723(9) 1 calc R U P A 1
C19 C 0.1593(2) 0.4383(3) 0.2111(2) 0.0389(7) Uani 0.5723(9) 1 d D . P A 1
C20 C 0.0782(4) 0.3754(5) 0.1400(3) 0.0464(10) Uani 0.5723(9) 1 d D . P A 1
H20 H 0.061841 0.379942 0.088965 0.056 Uiso 0.5723(9) 1 calc R U P A 1
C21 C 0.0197(8) 0.3058(9) 0.1403(5) 0.0477(12) Uani 0.5723(9) 1 d D . P A 1
C22 C 0.0429(4) 0.2999(5) 0.2150(4) 0.0450(10) Uani 0.5723(9) 1 d D . P A 1
H22 H 0.003471 0.253785 0.216746 0.054 Uiso 0.5723(9) 1 calc R U P A 1
C23 C -0.0698(8) 0.2349(9) 0.0606(7) 0.0652(13) Uani 0.5723(9) 1 d D . P A 1
C24 C -0.1540(9) 0.2381(11) 0.0723(10) 0.096(3) Uani 0.5723(9) 1 d D . P A 1
H24A H -0.208814 0.195127 0.019291 0.144 Uiso 0.5723(9) 1 calc R U P A 1
H24B H -0.158288 0.300604 0.088667 0.144 Uiso 0.5723(9) 1 calc R U P A 1
H24C H -0.150666 0.220737 0.116635 0.144 Uiso 0.5723(9) 1 calc R U P A 1
C25 C -0.0652(9) 0.1380(9) 0.0352(10) 0.096(3) Uani 0.5723(9) 1 d D . P A 1
H25A H -0.112226 0.097893 -0.023178 0.144 Uiso 0.5723(9) 1 calc R U P A 1
H25B H -0.076584 0.115871 0.072650 0.144 Uiso 0.5723(9) 1 calc R U P A 1
H25C H -0.003728 0.137341 0.039785 0.144 Uiso 0.5723(9) 1 calc R U P A 1
C26 C -0.0731(19) 0.259(2) -0.0075(17) 0.072(2) Uani 0.5723(9) 1 d D . P A 1
H26A H -0.128181 0.216491 -0.060341 0.108 Uiso 0.5723(9) 1 calc R U P A 1
H26B H -0.017575 0.254856 -0.014994 0.108 Uiso 0.5723(9) 1 calc R U P A 1
H26C H -0.075726 0.322119 0.008055 0.108 Uiso 0.5723(9) 1 calc R U P A 1
C27 C 0.3060(2) 0.5643(2) 0.2705(2) 0.0394(6) Uani 0.5723(9) 1 d D . P A 1
H27 H 0.321179 0.556541 0.319930 0.047 Uiso 0.5723(9) 1 calc R U P A 1
C28 C 0.2223(3) 0.5096(3) 0.2074(3) 0.0409(7) Uani 0.5723(9) 1 d D . P A 1
C29 C 0.1892(14) 0.512(2) 0.1273(10) 0.055(3) Uani 0.5723(9) 1 d D . P A 1
N3 N 0.1551(5) 0.5202(7) 0.0674(5) 0.0940(17) Uani 0.5723(9) 1 d D . P A 1
C30 C 0.3784(3) 0.6333(3) 0.2781(3) 0.0373(7) Uani 0.5723(9) 1 d D . P A 1
C31 C 0.4538(3) 0.6845(3) 0.3573(2) 0.0354(6) Uani 0.5723(9) 1 d D . P A 1
H31 H 0.454454 0.674035 0.402902 0.043 Uiso 0.5723(9) 1 calc R U P A 1
C32 C 0.5286(3) 0.7510(3) 0.3719(2) 0.0364(7) Uani 0.5723(9) 1 d D . P A 1
C33 C 0.5254(4) 0.7677(5) 0.3045(4) 0.0409(10) Uani 0.5723(9) 1 d D . P A 1
H33 H 0.575127 0.814053 0.313989 0.049 Uiso 0.5723(9) 1 calc R U P A 1
C34 C 0.4515(7) 0.7184(11) 0.2246(6) 0.0422(12) Uani 0.5723(9) 1 d D . P A 1
C35 C 0.3786(4) 0.6518(6) 0.2122(4) 0.0437(11) Uani 0.5723(9) 1 d D . P A 1
H35 H 0.327452 0.617866 0.157550 0.052 Uiso 0.5723(9) 1 calc R U P A 1
C36 C 0.4436(11) 0.7344(11) 0.1481(8) 0.0533(15) Uani 0.5723(9) 1 d D . P A 1
C37 C 0.3593(9) 0.7641(7) 0.1138(6) 0.075(2) Uani 0.5723(9) 1 d D . P A 1
H37A H 0.358067 0.774012 0.066168 0.112 Uiso 0.5723(9) 1 d R U P A 1
H37B H 0.368418 0.822535 0.159776 0.112 Uiso 0.5723(9) 1 d R U P A 1
H37C H 0.300527 0.719691 0.095627 0.112 Uiso 0.5723(9) 1 d R U P A 1
C38 C 0.4368(14) 0.6471(13) 0.0770(12) 0.076(3) Uani 0.5723(9) 1 d D . P A 1
H38A H 0.431840 0.665410 0.032903 0.114 Uiso 0.5723(9) 1 d R U P A 1
H38B H 0.380609 0.597705 0.056334 0.114 Uiso 0.5723(9) 1 d R U P A 1
H38C H 0.490554 0.625253 0.091751 0.114 Uiso 0.5723(9) 1 d R U P A 1
C39 C 0.5291(14) 0.8100(18) 0.1755(16) 0.072(2) Uani 0.5723(9) 1 d D . P A 1
H39A H 0.523581 0.822750 0.128215 0.108 Uiso 0.5723(9) 1 d R U P A 1
H39B H 0.582253 0.787740 0.192076 0.108 Uiso 0.5723(9) 1 d R U P A 1
H39C H 0.538110 0.866502 0.223385 0.108 Uiso 0.5723(9) 1 d R U P A 1
C40 C 0.6330(2) 0.7742(2) 0.5162(2) 0.0377(6) Uani 0.5723(9) 1 d D . P A 1
H40 H 0.591586 0.717367 0.500781 0.045 Uiso 0.5723(9) 1 calc R U P A 1
C41 C 0.6109(3) 0.8023(3) 0.4556(2) 0.0353(7) Uani 0.5723(9) 1 d D . P A 1
C42 C 0.6748(7) 0.8821(7) 0.4682(10) 0.0339(16) Uani 0.5723(9) 1 d D . P A 1
N4 N 0.7134(4) 0.9513(4) 0.4772(3) 0.0590(11) Uani 0.5723(9) 1 d D . P A 1
C43 C 0.7093(2) 0.8162(2) 0.6007(2) 0.0329(6) Uani 0.5723(9) 1 d D . P A 1
C44 C 0.6968(2) 0.7835(2) 0.6548(2) 0.0330(6) Uani 0.5723(9) 1 d D . P A 1
H44 H 0.641852 0.735767 0.634112 0.040 Uiso 0.5723(9) 1 calc R U P A 1
C45 C 0.7633(2) 0.8197(2) 0.7385(2) 0.0339(6) Uani 0.5723(9) 1 d D . P A 1
C46 C 0.8433(4) 0.8895(4) 0.7686(2) 0.0365(8) Uani 0.5723(9) 1 d D . P A 1
H46 H 0.887048 0.916808 0.826505 0.044 Uiso 0.5723(9) 1 calc R U P A 1
C47 C 0.8610(7) 0.9207(9) 0.7155(6) 0.0349(10) Uani 0.5723(9) 1 d D . P A 1
C48 C 0.7937(4) 0.8838(3) 0.6324(3) 0.0352(8) Uani 0.5723(9) 1 d D . P A 1
H48 H 0.804660 0.904838 0.595891 0.042 Uiso 0.5723(9) 1 calc R U P A 1
C49 C 0.9497(7) 0.9985(7) 0.7505(6) 0.0425(7) Uani 0.5723(9) 1 d D . P A 1
C50 C 0.9872(5) 0.9959(6) 0.6879(5) 0.077(2) Uani 0.5723(9) 1 d D . P A 1
H50A H 1.043803 1.047881 0.716210 0.116 Uiso 0.5723(9) 1 calc R U P A 1
H50B H 0.940768 1.000066 0.640439 0.116 Uiso 0.5723(9) 1 calc R U P A 1
H50C H 1.000999 0.938132 0.667028 0.116 Uiso 0.5723(9) 1 calc R U P A 1
C51 C 1.0282(8) 0.9945(8) 0.8237(5) 0.076(2) Uani 0.5723(9) 1 d D . P A 1
H51A H 1.086797 1.038363 0.840732 0.114 Uiso 0.5723(9) 1 calc R U P A 1
H51B H 1.033250 0.932213 0.805080 0.114 Uiso 0.5723(9) 1 calc R U P A 1
H51C H 1.014409 1.010290 0.871789 0.114 Uiso 0.5723(9) 1 calc R U P A 1
C52 C 0.9291(10) 1.0880(8) 0.7863(6) 0.083(3) Uani 0.5723(9) 1 d D . P A 1
H52A H 0.986846 1.139511 0.819805 0.125 Uiso 0.5723(9) 1 calc R U P A 1
H52B H 0.900174 1.085387 0.822208 0.125 Uiso 0.5723(9) 1 calc R U P A 1
H52C H 0.886893 1.096884 0.739824 0.125 Uiso 0.5723(9) 1 calc R U P A 1
C53 C 0.6926(2) 0.6992(2) 0.7658(2) 0.0378(6) Uani 0.5723(9) 1 d D . P A 1
H53 H 0.672031 0.659430 0.707729 0.045 Uiso 0.5723(9) 1 calc R U P A 1
C54 C 0.7458(3) 0.7848(3) 0.7939(3) 0.0382(7) Uani 0.5723(9) 1 d D . P A 1
C55 C 0.7833(5) 0.8543(6) 0.8802(5) 0.058(2) Uani 0.5723(9) 1 d D . P A 1
N5 N 0.8170(6) 0.9059(4) 0.9505(3) 0.124(3) Uani 0.5723(9) 1 d D . P A 1
C56 C 0.6615(3) 0.6578(3) 0.8102(3) 0.0369(7) Uani 0.5723(9) 1 d D . P A 1
C57 C 0.5785(2) 0.5870(2) 0.7636(2) 0.0347(6) Uani 0.5723(9) 1 d D . P A 1
H57 H 0.548485 0.562126 0.703901 0.042 Uiso 0.5723(9) 1 calc R U P A 1
C58 C 0.5384(3) 0.5515(3) 0.8031(2) 0.0375(7) Uani 0.5723(9) 1 d D . P A 1
C59 C 0.5861(4) 0.5855(5) 0.8900(4) 0.0428(10) Uani 0.5723(9) 1 d D . P A 1
H59 H 0.559117 0.561636 0.917276 0.051 Uiso 0.5723(9) 1 calc R U P A 1
C60 C 0.6716(10) 0.6531(11) 0.9385(5) 0.0456(10) Uani 0.5723(9) 1 d D . P A 1
C61 C 0.7089(5) 0.6883(4) 0.8975(3) 0.0453(11) Uani 0.5723(9) 1 d D . P A 1
H61 H 0.767886 0.734033 0.929342 0.054 Uiso 0.5723(9) 1 calc R U P A 1
C62 C 0.7248(6) 0.6993(5) 1.0363(5) 0.0541(11) Uani 0.5723(9) 1 d D . P A 1
C63 C 0.6764(4) 0.6376(4) 1.0632(3) 0.0734(13) Uani 0.5723(9) 1 d D . P A 1
H63A H 0.708319 0.662372 1.124744 0.110 Uiso 0.5723(9) 1 calc R U P A 1
H63B H 0.678635 0.574890 1.036689 0.110 Uiso 0.5723(9) 1 calc R U P A 1
H63C H 0.611805 0.636469 1.045168 0.110 Uiso 0.5723(9) 1 calc R U P A 1
C64 C 0.7186(5) 0.7948(4) 1.0789(3) 0.0850(13) Uani 0.5723(9) 1 d D . P A 1
H64A H 0.748863 0.817721 1.140274 0.127 Uiso 0.5723(9) 1 calc R U P A 1
H64B H 0.653454 0.792044 1.059661 0.127 Uiso 0.5723(9) 1 calc R U P A 1
H64C H 0.749469 0.836377 1.064346 0.127 Uiso 0.5723(9) 1 calc R U P A 1
C65 C 0.8277(5) 0.7002(5) 1.0686(6) 0.078(2) Uani 0.5723(9) 1 d D . P A 1
H65A H 0.858545 0.729400 1.130444 0.116 Uiso 0.5723(9) 1 calc R U P A 1
H65B H 0.859479 0.734832 1.049169 0.116 Uiso 0.5723(9) 1 calc R U P A 1
H65C H 0.829733 0.636898 1.046440 0.116 Uiso 0.5723(9) 1 calc R U P A 1
C1D C 0.4847(3) 0.4981(3) 0.7312(3) 0.0369(5) Uani 0.4277(9) 1 d D . P A 2
H1D H 0.479209 0.474752 0.675808 0.044 Uiso 0.4277(9) 1 calc R U P A 2
C2D C 0.4115(4) 0.4591(5) 0.7369(4) 0.0417(8) Uani 0.4277(9) 1 d D . P A 2
C3D C 0.4130(11) 0.4719(11) 0.8163(8) 0.0510(17) Uani 0.4277(9) 1 d D . P A 2
N1D N 0.4089(7) 0.5037(8) 0.8801(5) 0.107(2) Uani 0.4277(9) 1 d D . P A 2
C58D C 0.5711(4) 0.5706(3) 0.7968(3) 0.0375(7) Uani 0.4277(9) 1 d D . P A 2
C57D C 0.6179(4) 0.6220(4) 0.7731(3) 0.0347(6) Uani 0.4277(9) 1 d D . P A 2
H57D H 0.596818 0.604348 0.714694 0.042 Uiso 0.4277(9) 1 calc R U P A 2
C56D C 0.6950(3) 0.6991(4) 0.8318(3) 0.0369(7) Uani 0.4277(9) 1 d D . P A 2
C61D C 0.7277(7) 0.7192(6) 0.9164(5) 0.0453(11) Uani 0.4277(9) 1 d D . P A 2
H61D H 0.780598 0.771210 0.957610 0.054 Uiso 0.4277(9) 1 calc R U P A 2
C60D C 0.6856(14) 0.6655(15) 0.9426(7) 0.0456(10) Uani 0.4277(9) 1 d D . P A 2
C59D C 0.6084(5) 0.5918(8) 0.8826(5) 0.0428(10) Uani 0.4277(9) 1 d D . P A 2
H59D H 0.579356 0.554061 0.899393 0.051 Uiso 0.4277(9) 1 calc R U P A 2
C62D C 0.7233(8) 0.6806(7) 1.0350(7) 0.0541(11) Uani 0.4277(9) 1 d D . P A 2
C63D C 0.7241(5) 0.5935(5) 1.0467(4) 0.0734(13) Uani 0.4277(9) 1 d D . P A 2
H63D H 0.762670 0.610941 1.106316 0.110 Uiso 0.4277(9) 1 calc R U P A 2
H63E H 0.749302 0.555637 1.012298 0.110 Uiso 0.4277(9) 1 calc R U P A 2
H63F H 0.660810 0.558378 1.029075 0.110 Uiso 0.4277(9) 1 calc R U P A 2
C64D C 0.6662(7) 0.7285(6) 1.0699(5) 0.0850(13) Uani 0.4277(9) 1 d D . P A 2
H64D H 0.689755 0.742924 1.129552 0.127 Uiso 0.4277(9) 1 calc R U P A 2
H64E H 0.601774 0.688570 1.038432 0.127 Uiso 0.4277(9) 1 calc R U P A 2
H64F H 0.669419 0.785619 1.064751 0.127 Uiso 0.4277(9) 1 calc R U P A 2
C65D C 0.8220(8) 0.7403(7) 1.0755(9) 0.078(2) Uani 0.4277(9) 1 d D . P A 2
H65D H 0.851006 0.758001 1.135998 0.116 Uiso 0.4277(9) 1 calc R U P A 2
H65E H 0.823145 0.795655 1.067493 0.116 Uiso 0.4277(9) 1 calc R U P A 2
H65F H 0.855950 0.706045 1.049333 0.116 Uiso 0.4277(9) 1 calc R U P A 2
C53D C 0.7143(3) 0.7471(3) 0.7294(3) 0.0378(6) Uani 0.4277(9) 1 d D . P A 2
H53D H 0.667280 0.690398 0.687775 0.045 Uiso 0.4277(9) 1 calc R U P A 2
C54D C 0.7396(4) 0.7613(4) 0.8070(4) 0.0382(7) Uani 0.4277(9) 1 d D . P A 2
C55D C 0.8104(7) 0.8432(8) 0.8804(7) 0.058(2) Uani 0.4277(9) 1 d D . P A 2
N5D N 0.8576(8) 0.9118(6) 0.9356(4) 0.124(3) Uani 0.4277(9) 1 d D . P A 2
C45D C 0.7460(4) 0.8035(3) 0.6959(3) 0.0339(6) Uani 0.4277(9) 1 d D . P A 2
C44D C 0.6861(3) 0.7872(3) 0.6149(3) 0.0330(6) Uani 0.4277(9) 1 d D . P A 2
H44D H 0.628689 0.739304 0.584624 0.040 Uiso 0.4277(9) 1 calc R U P A 2
C43D C 0.7065(3) 0.8375(3) 0.5769(3) 0.0329(6) Uani 0.4277(9) 1 d D . P A 2
C48D C 0.7910(5) 0.9059(5) 0.6214(5) 0.0352(8) Uani 0.4277(9) 1 d D . P A 2
H48D H 0.806156 0.941115 0.595834 0.042 Uiso 0.4277(9) 1 calc R U P A 2
C47D C 0.8544(10) 0.9251(13) 0.7019(8) 0.0349(10) Uani 0.4277(9) 1 d D . P A 2
C46D C 0.8328(5) 0.8726(5) 0.7385(3) 0.0365(8) Uani 0.4277(9) 1 d D . P A 2
H46D H 0.876624 0.883138 0.792554 0.044 Uiso 0.4277(9) 1 calc R U P A 2
C49D C 0.9460(9) 1.0046(9) 0.7512(8) 0.0425(7) Uani 0.4277(9) 1 d D . P A 2
C50D C 0.9566(7) 1.0283(8) 0.6851(7) 0.077(2) Uani 0.4277(9) 1 d D . P A 2
H50D H 1.013917 1.079030 0.712027 0.116 Uiso 0.4277(9) 1 calc R U P A 2
H50E H 0.903763 1.046818 0.658652 0.116 Uiso 0.4277(9) 1 calc R U P A 2
H50F H 0.958872 0.974361 0.642016 0.116 Uiso 0.4277(9) 1 calc R U P A 2
C51D C 1.0278(11) 0.9766(12) 0.7931(7) 0.076(2) Uani 0.4277(9) 1 d D . P A 2
H51D H 1.084638 1.028649 0.822915 0.114 Uiso 0.4277(9) 1 calc R U P A 2
H51E H 1.032706 0.924781 0.750103 0.114 Uiso 0.4277(9) 1 calc R U P A 2
H51F H 1.018860 0.958239 0.833528 0.114 Uiso 0.4277(9) 1 calc R U P A 2
C52D C 0.9395(14) 1.0861(12) 0.8171(8) 0.083(3) Uani 0.4277(9) 1 d D . P A 2
H52D H 0.992648 1.140111 0.840381 0.125 Uiso 0.4277(9) 1 calc R U P A 2
H52E H 0.939589 1.072241 0.862513 0.125 Uiso 0.4277(9) 1 calc R U P A 2
H52F H 0.882178 1.098900 0.791068 0.125 Uiso 0.4277(9) 1 calc R U P A 2
C40D C 0.5609(3) 0.7475(3) 0.4406(3) 0.0377(6) Uani 0.4277(9) 1 d D . P A 2
H40D H 0.548841 0.710709 0.465945 0.045 Uiso 0.4277(9) 1 calc R U P A 2
C41D C 0.6398(4) 0.8183(4) 0.4906(3) 0.0353(7) Uani 0.4277(9) 1 d D . P A 2
C42D C 0.6569(10) 0.8894(11) 0.4654(14) 0.0339(16) Uani 0.4277(9) 1 d D . P A 2
N4D N 0.6863(6) 0.9400(7) 0.4458(5) 0.0590(11) Uani 0.4277(9) 1 d D . P A 2
C32D C 0.4908(4) 0.7171(4) 0.3552(3) 0.0364(7) Uani 0.4277(9) 1 d D . P A 2
C31D C 0.4091(4) 0.6498(4) 0.3268(4) 0.0354(6) Uani 0.4277(9) 1 d D . P A 2
H31D H 0.401229 0.629343 0.364708 0.043 Uiso 0.4277(9) 1 calc R U P A 2
C30D C 0.3389(4) 0.6116(4) 0.2448(3) 0.0373(7) Uani 0.4277(9) 1 d D . P A 2
C35D C 0.3525(6) 0.6421(9) 0.1901(5) 0.0437(11) Uani 0.4277(9) 1 d D . P A 2
H35D H 0.305728 0.615555 0.133294 0.052 Uiso 0.4277(9) 1 calc R U P A 2
C34D C 0.4319(10) 0.7099(15) 0.2157(8) 0.0422(12) Uani 0.4277(9) 1 d D . P A 2
C33D C 0.5015(6) 0.7466(7) 0.2976(5) 0.0409(10) Uani 0.4277(9) 1 d D . P A 2
H33D H 0.556911 0.792086 0.315422 0.049 Uiso 0.4277(9) 1 calc R U P A 2
C36D C 0.4437(15) 0.7470(15) 0.1557(11) 0.0533(15) Uani 0.4277(9) 1 d D . P A 2
C37D C 0.3701(13) 0.7964(11) 0.1396(9) 0.075(2) Uani 0.4277(9) 1 d D . P A 2
H37D H 0.363444 0.810213 0.092675 0.112 Uiso 0.4277(9) 1 d R U P A 2
H37E H 0.381995 0.852841 0.189016 0.112 Uiso 0.4277(9) 1 d R U P A 2
H37F H 0.312983 0.750807 0.123219 0.112 Uiso 0.4277(9) 1 d R U P A 2
C38D C 0.4205(19) 0.6634(17) 0.0727(17) 0.076(3) Uani 0.4277(9) 1 d D . P A 2
H38D H 0.429651 0.676129 0.029736 0.114 Uiso 0.4277(9) 1 d R U P A 2
H38E H 0.357225 0.623062 0.048015 0.114 Uiso 0.4277(9) 1 d R U P A 2
H38F H 0.464558 0.633057 0.093396 0.114 Uiso 0.4277(9) 1 d R U P A 2
C39D C 0.5389(19) 0.815(2) 0.189(2) 0.072(2) Uani 0.4277(9) 1 d D . P A 2
H39D H 0.538056 0.832793 0.145530 0.108 Uiso 0.4277(9) 1 d R U P A 2
H39E H 0.589218 0.788456 0.203696 0.108 Uiso 0.4277(9) 1 d R U P A 2
H39F H 0.548583 0.868798 0.239232 0.108 Uiso 0.4277(9) 1 d R U P A 2
C27D C 0.2382(3) 0.5002(3) 0.2621(3) 0.0394(6) Uani 0.4277(9) 1 d D . P A 2
H27D H 0.286148 0.526936 0.318406 0.047 Uiso 0.4277(9) 1 calc R U P A 2
C28D C 0.2535(4) 0.5382(4) 0.2153(4) 0.0409(7) Uani 0.4277(9) 1 d D . P A 2
C29D C 0.179(2) 0.514(3) 0.1327(14) 0.055(3) Uani 0.4277(9) 1 d D . P A 2
N3D N 0.1310(7) 0.4918(10) 0.0633(7) 0.0940(17) Uani 0.4277(9) 1 d D . P A 2
C19D C 0.1617(3) 0.4255(4) 0.2425(4) 0.0389(7) Uani 0.4277(9) 1 d D . P A 2
C18D C 0.1663(3) 0.4091(4) 0.3095(3) 0.0370(6) Uani 0.4277(9) 1 d D . P A 2
H18D H 0.217371 0.446971 0.363637 0.044 Uiso 0.4277(9) 1 calc R U P A 2
C17D C 0.0988(3) 0.3391(3) 0.3007(3) 0.0362(6) Uani 0.4277(9) 1 d D . P A 2
C22D C 0.0243(6) 0.2845(8) 0.2210(5) 0.0450(10) Uani 0.4277(9) 1 d D . P A 2
H22D H -0.023310 0.237702 0.213596 0.054 Uiso 0.4277(9) 1 calc R U P A 2
C21D C 0.0189(12) 0.2979(13) 0.1522(7) 0.0477(12) Uani 0.4277(9) 1 d D . P A 2
C20D C 0.0866(6) 0.3685(7) 0.1635(4) 0.0464(10) Uani 0.4277(9) 1 d D . P A 2
H20D H 0.081651 0.378184 0.116483 0.056 Uiso 0.4277(9) 1 calc R U P A 2
C23D C -0.0592(11) 0.2328(12) 0.0616(9) 0.0652(13) Uani 0.4277(9) 1 d D . P A 2
C24D C -0.1451(13) 0.2059(16) 0.0752(15) 0.096(3) Uani 0.4277(9) 1 d D . P A 2
H24D H -0.201719 0.183456 0.022263 0.144 Uiso 0.4277(9) 1 calc R U P A 2
H24E H -0.146395 0.259953 0.118938 0.144 Uiso 0.4277(9) 1 calc R U P A 2
H24F H -0.141003 0.157427 0.092946 0.144 Uiso 0.4277(9) 1 calc R U P A 2
C25D C -0.0336(13) 0.1404(13) 0.0286(15) 0.096(3) Uani 0.4277(9) 1 d D . P A 2
H25D H -0.080420 0.098365 -0.029488 0.144 Uiso 0.4277(9) 1 calc R U P A 2
H25E H -0.031742 0.111145 0.064909 0.144 Uiso 0.4277(9) 1 calc R U P A 2
H25F H 0.027108 0.155068 0.029970 0.144 Uiso 0.4277(9) 1 calc R U P A 2
C26D C -0.088(3) 0.258(3) -0.013(2) 0.072(2) Uani 0.4277(9) 1 d D . P A 2
H26D H -0.141166 0.208304 -0.062944 0.108 Uiso 0.4277(9) 1 calc R U P A 2
H26E H -0.036201 0.268220 -0.025785 0.108 Uiso 0.4277(9) 1 calc R U P A 2
H26F H -0.105217 0.314939 0.003264 0.108 Uiso 0.4277(9) 1 calc R U P A 2
C14D C 0.1880(3) 0.3434(3) 0.4396(3) 0.0363(5) Uani 0.4277(9) 1 d D . P A 2
H14D H 0.240593 0.370816 0.436737 0.044 Uiso 0.4277(9) 1 calc R U P A 2
C15D C 0.1067(4) 0.3210(5) 0.3720(4) 0.0345(7) Uani 0.4277(9) 1 d D . P A 2
C16D C 0.0225(8) 0.270(2) 0.365(2) 0.040(2) Uani 0.4277(9) 1 d D . P A 2
N2D N -0.0480(5) 0.2431(8) 0.3609(5) 0.0726(12) Uani 0.4277(9) 1 d D . P A 2
C6D C 0.2097(4) 0.3334(3) 0.5159(3) 0.0314(6) Uani 0.4277(9) 1 d D . P A 2
C5D C 0.2947(3) 0.3909(3) 0.5844(3) 0.0338(6) Uani 0.4277(9) 1 d D . P A 2
H5D H 0.334908 0.430839 0.577419 0.041 Uiso 0.4277(9) 1 calc R U P A 2
C4D C 0.3230(3) 0.3920(3) 0.6628(3) 0.0354(6) Uani 0.4277(9) 1 d D . P A 2
C9D C 0.2658(5) 0.3307(5) 0.6719(4) 0.0394(9) Uani 0.4277(9) 1 d D . P A 2
H9D H 0.284015 0.330497 0.724962 0.047 Uiso 0.4277(9) 1 calc R U P A 2
C8D C 0.1815(9) 0.2694(11) 0.6033(7) 0.0340(10) Uani 0.4277(9) 1 d D . P A 2
C7D C 0.1541(4) 0.2714(6) 0.5269(5) 0.0349(9) Uani 0.4277(9) 1 d D . P A 2
H7D H 0.096436 0.229978 0.480685 0.042 Uiso 0.4277(9) 1 calc R U P A 2
C10D C 0.1164(11) 0.1995(11) 0.6111(11) 0.0386(7) Uani 0.4277(9) 1 d D . P A 2
C11D C 0.0197(16) 0.140(2) 0.5426(17) 0.060(2) Uani 0.4277(9) 1 d D . P A 2
H11D H -0.009650 0.104216 0.562323 0.090 Uiso 0.4277(9) 1 calc R U P A 2
H11E H 0.022679 0.099008 0.492039 0.090 Uiso 0.4277(9) 1 calc R U P A 2
H11F H -0.016641 0.179936 0.529018 0.090 Uiso 0.4277(9) 1 calc R U P A 2
C12D C 0.1094(13) 0.2620(18) 0.6885(12) 0.0508(18) Uani 0.4277(9) 1 d D . P A 2
H12D H 0.075282 0.224784 0.704439 0.076 Uiso 0.4277(9) 1 calc R U P A 2
H12E H 0.076727 0.304288 0.675824 0.076 Uiso 0.4277(9) 1 calc R U P A 2
H12F H 0.171663 0.297417 0.735198 0.076 Uiso 0.4277(9) 1 calc R U P A 2
C13D C 0.1710(14) 0.1389(13) 0.6332(9) 0.056(2) Uani 0.4277(9) 1 d D . P A 2
H13D H 0.138450 0.100457 0.649325 0.085 Uiso 0.4277(9) 1 calc R U P A 2
H13E H 0.232240 0.177110 0.680486 0.085 Uiso 0.4277(9) 1 calc R U P A 2
H13F H 0.177835 0.099437 0.584225 0.085 Uiso 0.4277(9) 1 calc R U P A 2
N6 N 0.26205(14) 0.80639(13) 0.53858(14) 0.0491(4) Uani 1 1 d . . . . .
C66 C 0.23873(18) 0.87484(16) 0.60047(18) 0.0545(6) Uani 1 1 d D . . . .
H66A H 0.265877 0.936968 0.608709 0.065 Uiso 1 1 calc R U . . .
H66B H 0.170700 0.861150 0.574668 0.065 Uiso 1 1 calc R U . . .
C67 C 0.2708(2) 0.8775(2) 0.68587(18) 0.0630(7) Uani 1 1 d D . . . .
H67A H 0.338689 0.890456 0.712632 0.076 Uiso 1 1 calc R U . . .
H67B H 0.241623 0.816924 0.679368 0.076 Uiso 1 1 calc R U . . .
C68 C 0.2450(2) 0.9520(2) 0.7422(2) 0.0800(9) Uani 1 1 d D . . . .
H68A H 0.277309 1.012765 0.751120 0.096 Uiso 1 1 calc R U . . .
H68B H 0.177640 0.941152 0.713180 0.096 Uiso 1 1 calc R U . . .
C69 C 0.2702(4) 0.9533(4) 0.8263(3) 0.1179(16) Uani 1 1 d D . . . .
H69A H 0.255830 1.004136 0.861392 0.177 Uiso 1 1 calc R U . . .
H69B H 0.336444 0.961644 0.854383 0.177 Uiso 1 1 calc R U . . .
H69C H 0.234652 0.894949 0.818053 0.177 Uiso 1 1 calc R U . . .
C70 C 0.21829(18) 0.70797(15) 0.51875(17) 0.0510(5) Uani 1 1 d D . . . .
H70A H 0.240013 0.666589 0.482050 0.061 Uiso 1 1 calc R U . . .
H70B H 0.241421 0.703323 0.572225 0.061 Uiso 1 1 calc R U . . .
C71 C 0.11421(19) 0.67328(17) 0.4764(2) 0.0591(6) Uani 1 1 d D . . . .
H71A H 0.089305 0.680010 0.424050 0.071 Uiso 1 1 calc R U . . .
H71B H 0.090947 0.709928 0.514415 0.071 Uiso 1 1 calc R U . . .
C72 C 0.0818(2) 0.57207(18) 0.4554(2) 0.0699(8) Uani 1 1 d D . . . .
H72A H 0.108234 0.536630 0.419937 0.084 Uiso 1 1 calc R U . . .
H72B H 0.105393 0.566376 0.508303 0.084 Uiso 1 1 calc R U . . .
C73 C -0.0224(3) 0.5313(2) 0.4092(3) 0.0893(11) Uani 1 1 d D . . . .
H73A H -0.040107 0.469096 0.403303 0.134 Uiso 1 1 calc R U . . .
H73B H -0.045448 0.528555 0.353131 0.134 Uiso 1 1 calc R U . . .
H73C H -0.049339 0.569826 0.441295 0.134 Uiso 1 1 calc R U . . .
C74 C 0.2262(2) 0.8190(2) 0.45963(19) 0.0636(7) Uani 1 1 d D . . . .
H74A H 0.254538 0.883981 0.475350 0.076 Uiso 1 1 calc R U . . .
H74B H 0.158592 0.807263 0.437748 0.076 Uiso 1 1 calc R U . . .
C75 C 0.2445(3) 0.7581(3) 0.3890(2) 0.0975(12) Uani 1 1 d D . . . .
H75C H 0.212107 0.691945 0.365688 0.117 Uiso 0.450(5) 1 calc R U P B 2
H75D H 0.311337 0.768431 0.405789 0.117 Uiso 0.450(5) 1 calc R U P B 2
H75A H 0.311641 0.766193 0.413433 0.117 Uiso 0.550(5) 1 calc R U P B 1
H75B H 0.212381 0.693554 0.371677 0.117 Uiso 0.550(5) 1 calc R U P B 1
C76 C 0.2191(6) 0.7687(5) 0.3116(4) 0.0894(16) Uani 0.550(5) 1 d D . P B 1
H76A H 0.157855 0.778551 0.293172 0.107 Uiso 0.550(5) 1 calc R U P B 1
H76B H 0.216274 0.713104 0.265460 0.107 Uiso 0.550(5) 1 calc R U P B 1
C77 C 0.2951(7) 0.8535(6) 0.3338(6) 0.118(2) Uani 0.550(5) 1 d D . P B 1
H77A H 0.352807 0.838599 0.341811 0.178 Uiso 0.550(5) 1 calc R U P B 1
H77B H 0.304992 0.905087 0.385968 0.178 Uiso 0.550(5) 1 calc R U P B 1
H77C H 0.275677 0.870479 0.287765 0.178 Uiso 0.550(5) 1 calc R U P B 1
C76D C 0.1969(8) 0.8013(7) 0.3247(5) 0.0894(16) Uani 0.450(5) 1 d D . P B 2
H76C H 0.129209 0.784520 0.304882 0.107 Uiso 0.450(5) 1 calc R U P B 2
H76D H 0.223160 0.869205 0.353976 0.107 Uiso 0.450(5) 1 calc R U P B 2
C77D C 0.2180(10) 0.7612(8) 0.2514(7) 0.118(2) Uani 0.450(5) 1 d D . P B 2
H77D H 0.284481 0.769791 0.272575 0.178 Uiso 0.450(5) 1 calc R U P B 2
H77E H 0.199697 0.792244 0.216130 0.178 Uiso 0.450(5) 1 calc R U P B 2
H77F H 0.183578 0.695330 0.217824 0.178 Uiso 0.450(5) 1 calc R U P B 2
C78 C 0.36595(18) 0.82226(18) 0.57527(19) 0.0566(6) Uani 1 1 d D . . . .
H78A H 0.386387 0.814655 0.627273 0.068 Uiso 1 1 calc R U . . .
H78B H 0.377925 0.773890 0.534348 0.068 Uiso 1 1 calc R U . . .
C79 C 0.4246(2) 0.9151(2) 0.5965(2) 0.0729(8) Uani 1 1 d D . . . .
H79C H 0.407138 0.922318 0.544424 0.087 Uiso 0.506(5) 1 calc R U P C 2
H79D H 0.412237 0.964247 0.636402 0.087 Uiso 0.506(5) 1 calc R U P C 2
H79A H 0.401794 0.926683 0.546680 0.087 Uiso 0.494(5) 1 calc R U P C 1
H79B H 0.420465 0.964221 0.643108 0.087 Uiso 0.494(5) 1 calc R U P C 1
C80 C 0.5239(7) 0.9158(15) 0.6225(15) 0.099(2) Uani 0.494(5) 1 d D . P C 1
H80A H 0.526116 0.862889 0.577458 0.118 Uiso 0.494(5) 1 calc R U P C 1
H80B H 0.546863 0.907913 0.674347 0.118 Uiso 0.494(5) 1 calc R U P C 1
C81 C 0.5875(5) 1.0037(6) 0.6389(7) 0.120(4) Uani 0.494(5) 1 d D . P C 1
H81A H 0.650445 0.999871 0.654683 0.180 Uiso 0.494(5) 1 calc R U P C 1
H81B H 0.587542 1.056285 0.684987 0.180 Uiso 0.494(5) 1 calc R U P C 1
H81C H 0.565558 1.011793 0.587725 0.180 Uiso 0.494(5) 1 calc R U P C 1
C80D C 0.5267(7) 0.9255(15) 0.6354(13) 0.099(2) Uani 0.506(5) 1 d D . P C 2
H80C H 0.538388 0.876267 0.595027 0.118 Uiso 0.506(5) 1 calc R U P C 2
H80D H 0.561874 0.985205 0.644558 0.118 Uiso 0.506(5) 1 calc R U P C 2
C81D C 0.5622(7) 0.9213(7) 0.7176(6) 0.113(3) Uani 0.506(5) 1 d D . P C 2
H81D H 0.629571 0.949531 0.748483 0.170 Uiso 0.506(5) 1 calc R U P C 2
H81E H 0.546441 0.856910 0.706696 0.170 Uiso 0.506(5) 1 calc R U P C 2
H81F H 0.533916 0.954598 0.751287 0.170 Uiso 0.506(5) 1 calc R U P C 2
P1 P 0.41268(3) 0.57906(3) 0.51895(3) 0.03720(15) Uani 1 1 d . . . . .
O1 O 0.38066(10) 0.47126(10) 0.47454(12) 0.0518(4) Uani 1 1 d . . . . .
H1O H 0.424955 0.452946 0.470594 0.078 Uiso 1 1 calc R U . . .
O2 O 0.36169(13) 0.61373(12) 0.46013(10) 0.0535(4) Uani 1 1 d . . . . .
O3 O 0.51630(11) 0.61550(11) 0.56281(12) 0.0587(5) Uani 1 1 d . . . . .
C82 C 0.37222(16) 0.60386(15) 0.59822(15) 0.0449(5) Uani 1 1 d . . . . .
H82 H 0.310576 0.570407 0.580878 0.054 Uiso 1 1 calc R U . . .
C83 C 0.42129(18) 0.66412(17) 0.67727(16) 0.0512(5) Uani 1 1 d . . . . .
H83 H 0.483122 0.696346 0.693948 0.061 Uiso 1 1 calc R U . . .
C84 C 0.3905(2) 0.6876(2) 0.74388(17) 0.0598(6) Uani 1 1 d . . . . .
C85 C 0.2995(3) 0.6530(3) 0.7271(2) 0.0842(10) Uani 1 1 d . . . . .
H85 H 0.254099 0.612992 0.670648 0.101 Uiso 1 1 calc R U . . .
C86 C 0.2742(3) 0.6762(4) 0.7916(3) 0.1047(14) Uani 1 1 d . . . . .
H86 H 0.211520 0.653716 0.779356 0.126 Uiso 1 1 calc R U . . .
C87 C 0.3402(3) 0.7316(4) 0.8733(2) 0.1021(13) Uani 1 1 d . . . . .
H87 H 0.323226 0.746921 0.917688 0.123 Uiso 1 1 calc R U . . .
C88 C 0.4295(3) 0.7649(3) 0.8913(2) 0.0979(12) Uani 1 1 d . . . . .
H88 H 0.474813 0.803472 0.948164 0.118 Uiso 1 1 calc R U . . .
C89 C 0.4547(3) 0.7425(3) 0.8264(2) 0.0782(9) Uani 1 1 d . . . . .
H89 H 0.517512 0.765785 0.839533 0.094 Uiso 1 1 calc R U . . .
N7 N 0.5229(9) 0.9695(9) 0.8146(7) 0.170(3) Uiso 0.494(5) 1 d D U P C 1
C90 C 0.5602(12) 0.9868(11) 0.8817(7) 0.166(2) Uiso 0.494(5) 1 d D U P C 1
C91 C 0.6123(12) 0.9991(13) 0.9691(7) 0.166(2) Uiso 0.494(5) 1 d D U P C 1
H91A H 0.673875 1.043846 0.996468 0.249 Uiso 0.494(5) 1 calc R U P C 1
H91B H 0.618478 0.940067 0.966893 0.249 Uiso 0.494(5) 1 calc R U P C 1
H91C H 0.578744 1.021622 1.001498 0.249 Uiso 0.494(5) 1 calc R U P C 1
N7D N 0.6626(8) 0.9699(9) 0.9451(8) 0.166(2) Uiso 0.506(5) 1 d D U P C 2
C90D C 0.6038(9) 0.9973(12) 0.9363(11) 0.166(2) Uiso 0.506(5) 1 d D U P C 2
C91D C 0.5237(8) 1.0329(10) 0.9293(10) 0.163(2) Uiso 0.506(5) 1 d D U P C 2
H91D H 0.492877 1.029443 0.873241 0.244 Uiso 0.506(5) 1 calc R U P C 2
H91E H 0.545567 1.097025 0.972543 0.244 Uiso 0.506(5) 1 calc R U P C 2
H91F H 0.479823 0.995643 0.937636 0.244 Uiso 0.506(5) 1 calc R U P C 2
N8 N -0.0129(5) 0.4225(6) 0.7742(5) 0.1222(14) Uiso 0.612(5) 1 d D U P D 1
C92 C 0.0603(5) 0.4650(6) 0.8139(5) 0.1222(14) Uiso 0.612(5) 1 d D U P D 1
C93 C 0.1603(5) 0.5118(6) 0.8747(5) 0.1136(18) Uiso 0.612(5) 1 d D U P D 1
H93A H 0.197479 0.497926 0.844458 0.170 Uiso 0.612(5) 1 calc R U P D 1
H93B H 0.177256 0.489683 0.917414 0.170 Uiso 0.612(5) 1 calc R U P D 1
H93C H 0.171999 0.578364 0.902382 0.170 Uiso 0.612(5) 1 calc R U P D 1
N8D N -0.0386(9) 0.4164(9) 0.7299(9) 0.1222(14) Uiso 0.388(5) 1 d . U P D 2
C92D C -0.0216(11) 0.3904(12) 0.7886(11) 0.1222(14) Uiso 0.388(5) 1 d . U P D 2
C93D C 0.0068(11) 0.4009(11) 0.8682(10) 0.1263(19) Uiso 0.388(5) 1 d . U P D 2
H93D H 0.052400 0.461850 0.908435 0.189 Uiso 0.388(5) 1 calc R U P D 2
H93E H 0.035019 0.353442 0.873890 0.189 Uiso 0.388(5) 1 calc R U P D 2
H93F H -0.046412 0.394968 0.879951 0.189 Uiso 0.388(5) 1 calc R U P D 2

loop_
_atom_site_aniso_label
_atom_site_aniso_U_11
_atom_site_aniso_U_22
_atom_site_aniso_U_33
_atom_site_aniso_U_23
_atom_site_aniso_U_13
_atom_site_aniso_U_12
C1 0.0374(13) 0.0348(12) 0.0392(13) 0.0208(11) 0.0172(11) 0.0024(10)
C2 0.037(3) 0.047(3) 0.0389(18) 0.0261(18) 0.0135(18) 0.0002(18)
C3 0.048(3) 0.060(4) 0.044(2) 0.0348(16) 0.015(2) -0.002(2)
N1 0.102(5) 0.121(4) 0.066(3) 0.027(3) 0.046(3) -0.035(4)
C4 0.0352(14) 0.0303(13) 0.0391(17) 0.0173(15) 0.0161(15) 0.0041(11)
C5 0.0346(17) 0.0301(13) 0.0335(15) 0.0151(13) 0.0146(12) 0.0020(13)
C6 0.0312(16) 0.0265(12) 0.0315(16) 0.0109(13) 0.0142(13) 0.0015(14)
C7 0.036(3) 0.0275(14) 0.037(2) 0.0111(17) 0.020(2) 0.001(2)
C8 0.037(3) 0.028(2) 0.039(3) 0.015(3) 0.021(2) 0.0044(17)
C9 0.0373(15) 0.0347(17) 0.046(3) 0.023(2) 0.017(2) 0.0041(12)
C10 0.0396(13) 0.0361(13) 0.0426(17) 0.0207(13) 0.0219(13) 0.0021(10)
C11 0.058(4) 0.053(3) 0.052(2) 0.0212(19) 0.022(3) -0.013(3)
C12 0.051(6) 0.0604(17) 0.050(3) 0.027(2) 0.030(4) 0.015(4)
C13 0.060(3) 0.059(4) 0.078(6) 0.047(5) 0.042(5) 0.020(3)
C14 0.0347(12) 0.0352(12) 0.0304(12) 0.0112(10) 0.0141(10) -0.0007(10)
C15 0.0352(13) 0.0294(10) 0.033(2) 0.0108(16) 0.0157(16) 0.0026(9)
C16 0.0375(14) 0.046(5) 0.039(3) 0.027(2) 0.0152(19) 0.005(2)
N2 0.0396(18) 0.105(2) 0.067(4) 0.049(3) 0.018(2) -0.0045(17)
C17 0.0349(16) 0.0372(17) 0.0343(13) 0.0139(11) 0.0187(11) 0.0037(13)
C18 0.0353(14) 0.0352(14) 0.0354(17) 0.0126(11) 0.0184(11) -0.0002(11)
C19 0.0376(12) 0.0436(14) 0.0356(19) 0.0173(13) 0.0195(14) 0.0077(11)
C20 0.0404(16) 0.0574(17) 0.036(3) 0.0203(19) 0.0174(19) 0.0039(13)
C21 0.0384(11) 0.057(2) 0.039(2) 0.0231(17) 0.0128(17) 0.0033(13)
C22 0.040(3) 0.050(3) 0.0355(13) 0.0190(13) 0.0139(14) 0.0007(18)
C23 0.045(2) 0.0829(19) 0.0422(12) 0.0288(12) 0.0059(13) -0.0113(17)
C24 0.044(3) 0.157(11) 0.063(2) 0.054(5) 0.010(2) -0.007(4)
C25 0.104(8) 0.065(2) 0.059(3) 0.0179(18) 0.002(4) -0.009(4)
C26 0.069(8) 0.084(2) 0.047(3) 0.027(2) 0.019(5) 0.009(5)
C27 0.0401(13) 0.0430(14) 0.0328(12) 0.0165(11) 0.0178(11) 0.0050(11)
C28 0.042(2) 0.046(2) 0.0321(12) 0.0161(16) 0.0193(16) 0.0054(16)
C29 0.044(4) 0.0760(19) 0.040(2) 0.029(2) 0.020(2) -0.006(4)
N3 0.071(4) 0.131(7) 0.0545(17) 0.056(3) 0.007(2) -0.022(3)
C30 0.039(2) 0.0419(18) 0.031(2) 0.0174(17) 0.0177(16) 0.0073(16)
C31 0.0380(18) 0.0360(18) 0.0310(18) 0.0152(14) 0.0172(15) 0.0040(13)
C32 0.042(2) 0.0337(19) 0.0355(14) 0.0163(14) 0.0212(15) 0.0049(13)
C33 0.045(3) 0.041(3) 0.0400(14) 0.0211(19) 0.0225(19) 0.005(2)
C34 0.045(4) 0.051(3) 0.0388(19) 0.026(2) 0.024(2) 0.009(3)
C35 0.044(3) 0.053(2) 0.032(3) 0.021(3) 0.017(2) 0.004(3)
C36 0.0569(13) 0.066(4) 0.041(2) 0.032(3) 0.0238(15) 0.005(2)
C37 0.078(3) 0.105(7) 0.063(6) 0.058(5) 0.033(4) 0.027(5)
C38 0.096(6) 0.085(6) 0.048(2) 0.030(3) 0.040(4) 0.008(3)
C39 0.068(4) 0.088(3) 0.059(7) 0.044(4) 0.027(4) -0.002(3)
C40 0.0433(13) 0.0330(12) 0.0345(12) 0.0150(10) 0.0198(11) 0.0000(10)
C41 0.041(2) 0.0341(15) 0.0328(19) 0.0152(17) 0.0210(16) 0.0065(14)
C42 0.033(4) 0.0326(18) 0.0421(14) 0.0201(12) 0.019(3) 0.013(2)
N4 0.061(4) 0.048(2) 0.064(4) 0.035(3) 0.020(3) 0.002(2)
C43 0.0412(12) 0.0277(14) 0.0346(16) 0.0160(10) 0.0227(12) 0.0031(11)
C44 0.0354(13) 0.0301(11) 0.0300(16) 0.0136(13) 0.0146(14) 0.0015(9)
C45 0.0373(14) 0.0311(13) 0.0301(16) 0.0118(15) 0.0174(16) 0.0020(11)
C46 0.0403(16) 0.033(2) 0.031(2) 0.010(2) 0.020(2) -0.0009(13)
C47 0.0375(16) 0.0300(14) 0.033(3) 0.0113(17) 0.0185(16) -0.0005(13)
C48 0.0434(11) 0.028(2) 0.0356(16) 0.0146(12) 0.0221(11) 0.0043(15)
C49 0.0414(12) 0.0358(14) 0.0389(10) 0.0120(9) 0.0188(9) -0.0076(9)
C50 0.068(4) 0.089(5) 0.0636(19) 0.029(3) 0.037(3) -0.015(3)
C51 0.0508(16) 0.075(5) 0.077(5) 0.039(5) 0.011(4) -0.010(2)
C52 0.063(3) 0.0388(14) 0.095(6) -0.003(4) 0.027(5) -0.0096(17)
C53 0.0344(12) 0.0382(13) 0.0348(12) 0.0172(11) 0.0132(10) -0.0007(10)
C54 0.0395(12) 0.039(2) 0.0364(15) 0.0186(11) 0.0193(11) 0.0023(14)
C55 0.069(5) 0.048(2) 0.0473(13) 0.0176(14) 0.029(2) -0.004(3)
N5 0.186(6) 0.078(2) 0.048(2) 0.0061(17) 0.048(2) -0.054(3)
C56 0.0302(19) 0.041(2) 0.0398(17) 0.0224(16) 0.0153(15) 0.0013(14)
C57 0.0305(17) 0.0351(17) 0.0365(13) 0.0202(14) 0.0126(14) 0.0007(13)
C58 0.0357(18) 0.0379(16) 0.0375(12) 0.0225(11) 0.0136(12) 0.0002(13)
C59 0.038(3) 0.0495(16) 0.0389(14) 0.0249(12) 0.0155(14) -0.002(2)
C60 0.040(4) 0.054(4) 0.0360(12) 0.0242(16) 0.0124(14) -0.0030(19)
C61 0.038(3) 0.053(4) 0.039(2) 0.024(2) 0.014(2) -0.001(2)
C62 0.0530(13) 0.061(3) 0.0335(10) 0.0246(17) 0.0117(9) -0.0121(18)
C63 0.071(3) 0.086(3) 0.0453(18) 0.039(2) 0.0133(17) -0.0132(19)
C64 0.107(4) 0.083(3) 0.047(2) 0.020(2) 0.034(2) 0.012(2)
C65 0.0587(19) 0.097(6) 0.045(2) 0.031(4) 0.0057(14) -0.012(3)
C1D 0.0374(13) 0.0348(12) 0.0392(13) 0.0208(11) 0.0172(11) 0.0024(10)
C2D 0.037(3) 0.047(3) 0.0389(18) 0.0261(18) 0.0135(18) 0.0002(18)
C3D 0.048(3) 0.060(4) 0.044(2) 0.0348(16) 0.015(2) -0.002(2)
N1D 0.102(5) 0.121(4) 0.066(3) 0.027(3) 0.046(3) -0.035(4)
C58D 0.0357(18) 0.0379(16) 0.0375(12) 0.0225(11) 0.0136(12) 0.0002(13)
C57D 0.0305(17) 0.0351(17) 0.0365(13) 0.0202(14) 0.0126(14) 0.0007(13)
C56D 0.0302(19) 0.041(2) 0.0398(17) 0.0224(16) 0.0153(15) 0.0013(14)
C61D 0.038(3) 0.053(4) 0.039(2) 0.024(2) 0.014(2) -0.001(2)
C60D 0.040(4) 0.054(4) 0.0360(12) 0.0242(16) 0.0124(14) -0.0030(19)
C59D 0.038(3) 0.0495(16) 0.0389(14) 0.0249(12) 0.0155(14) -0.002(2)
C62D 0.0530(13) 0.061(3) 0.0335(10) 0.0246(17) 0.0117(9) -0.0121(18)
C63D 0.071(3) 0.086(3) 0.0453(18) 0.039(2) 0.0133(17) -0.0132(19)
C64D 0.107(4) 0.083(3) 0.047(2) 0.020(2) 0.034(2) 0.012(2)
C65D 0.0587(19) 0.097(6) 0.045(2) 0.031(4) 0.0057(14) -0.012(3)
C53D 0.0344(12) 0.0382(13) 0.0348(12) 0.0172(11) 0.0132(10) -0.0007(10)
C54D 0.0395(12) 0.039(2) 0.0364(15) 0.0186(11) 0.0193(11) 0.0023(14)
C55D 0.069(5) 0.048(2) 0.0473(13) 0.0176(14) 0.029(2) -0.004(3)
N5D 0.186(6) 0.078(2) 0.048(2) 0.0061(17) 0.048(2) -0.054(3)
C45D 0.0373(14) 0.0311(13) 0.0301(16) 0.0118(15) 0.0174(16) 0.0020(11)
C44D 0.0354(13) 0.0301(11) 0.0300(16) 0.0136(13) 0.0146(14) 0.0015(9)
C43D 0.0412(12) 0.0277(14) 0.0346(16) 0.0160(10) 0.0227(12) 0.0031(11)
C48D 0.0434(11) 0.028(2) 0.0356(16) 0.0146(12) 0.0221(11) 0.0043(15)
C47D 0.0375(16) 0.0300(14) 0.033(3) 0.0113(17) 0.0185(16) -0.0005(13)
C46D 0.0403(16) 0.033(2) 0.031(2) 0.010(2) 0.020(2) -0.0009(13)
C49D 0.0414(12) 0.0358(14) 0.0389(10) 0.0120(9) 0.0188(9) -0.0076(9)
C50D 0.068(4) 0.089(5) 0.0636(19) 0.029(3) 0.037(3) -0.015(3)
C51D 0.0508(16) 0.075(5) 0.077(5) 0.039(5) 0.011(4) -0.010(2)
C52D 0.063(3) 0.0388(14) 0.095(6) -0.003(4) 0.027(5) -0.0096(17)
C40D 0.0433(13) 0.0330(12) 0.0345(12) 0.0150(10) 0.0198(11) 0.0000(10)
C41D 0.041(2) 0.0341(15) 0.0328(19) 0.0152(17) 0.0210(16) 0.0065(14)
C42D 0.033(4) 0.0326(18) 0.0421(14) 0.0201(12) 0.019(3) 0.013(2)
N4D 0.061(4) 0.048(2) 0.064(4) 0.035(3) 0.020(3) 0.002(2)
C32D 0.042(2) 0.0337(19) 0.0355(14) 0.0163(14) 0.0212(15) 0.0049(13)
C31D 0.0380(18) 0.0360(18) 0.0310(18) 0.0152(14) 0.0172(15) 0.0040(13)
C30D 0.039(2) 0.0419(18) 0.031(2) 0.0174(17) 0.0177(16) 0.0073(16)
C35D 0.044(3) 0.053(2) 0.032(3) 0.021(3) 0.017(2) 0.004(3)
C34D 0.045(4) 0.051(3) 0.0388(19) 0.026(2) 0.024(2) 0.009(3)
C33D 0.045(3) 0.041(3) 0.0400(14) 0.0211(19) 0.0225(19) 0.005(2)
C36D 0.0569(13) 0.066(4) 0.041(2) 0.032(3) 0.0238(15) 0.005(2)
C37D 0.078(3) 0.105(7) 0.063(6) 0.058(5) 0.033(4) 0.027(5)
C38D 0.096(6) 0.085(6) 0.048(2) 0.030(3) 0.040(4) 0.008(3)
C39D 0.068(4) 0.088(3) 0.059(7) 0.044(4) 0.027(4) -0.002(3)
C27D 0.0401(13) 0.0430(14) 0.0328(12) 0.0165(11) 0.0178(11) 0.0050(11)
C28D 0.042(2) 0.046(2) 0.0321(12) 0.0161(16) 0.0193(16) 0.0054(16)
C29D 0.044(4) 0.0760(19) 0.040(2) 0.029(2) 0.020(2) -0.006(4)
N3D 0.071(4) 0.131(7) 0.0545(17) 0.056(3) 0.007(2) -0.022(3)
C19D 0.0376(12) 0.0436(14) 0.0356(19) 0.0173(13) 0.0195(14) 0.0077(11)
C18D 0.0353(14) 0.0352(14) 0.0354(17) 0.0126(11) 0.0184(11) -0.0002(11)
C17D 0.0349(16) 0.0372(17) 0.0343(13) 0.0139(11) 0.0187(11) 0.0037(13)
C22D 0.040(3) 0.050(3) 0.0355(13) 0.0190(13) 0.0139(14) 0.0007(18)
C21D 0.0384(11) 0.057(2) 0.039(2) 0.0231(17) 0.0128(17) 0.0033(13)
C20D 0.0404(16) 0.0574(17) 0.036(3) 0.0203(19) 0.0174(19) 0.0039(13)
C23D 0.045(2) 0.0829(19) 0.0422(12) 0.0288(12) 0.0059(13) -0.0113(17)
C24D 0.044(3) 0.157(11) 0.063(2) 0.054(5) 0.010(2) -0.007(4)
C25D 0.104(8) 0.065(2) 0.059(3) 0.0179(18) 0.002(4) -0.009(4)
C26D 0.069(8) 0.084(2) 0.047(3) 0.027(2) 0.019(5) 0.009(5)
C14D 0.0347(12) 0.0352(12) 0.0304(12) 0.0112(10) 0.0141(10) -0.0007(10)
C15D 0.0352(13) 0.0294(10) 0.033(2) 0.0108(16) 0.0157(16) 0.0026(9)
C16D 0.0375(14) 0.046(5) 0.039(3) 0.027(2) 0.0152(19) 0.005(2)
N2D 0.0396(18) 0.105(2) 0.067(4) 0.049(3) 0.018(2) -0.0045(17)
C6D 0.0312(16) 0.0265(12) 0.0315(16) 0.0109(13) 0.0142(13) 0.0015(14)
C5D 0.0346(17) 0.0301(13) 0.0335(15) 0.0151(13) 0.0146(12) 0.0020(13)
C4D 0.0352(14) 0.0303(13) 0.0391(17) 0.0173(15) 0.0161(15) 0.0041(11)
C9D 0.0373(15) 0.0347(17) 0.046(3) 0.023(2) 0.017(2) 0.0041(12)
C8D 0.037(3) 0.028(2) 0.039(3) 0.015(3) 0.021(2) 0.0044(17)
C7D 0.036(3) 0.0275(14) 0.037(2) 0.0111(17) 0.020(2) 0.001(2)
C10D 0.0396(13) 0.0361(13) 0.0426(17) 0.0207(13) 0.0219(13) 0.0021(10)
C11D 0.058(4) 0.053(3) 0.052(2) 0.0212(19) 0.022(3) -0.013(3)
C12D 0.051(6) 0.0604(17) 0.050(3) 0.027(2) 0.030(4) 0.015(4)
C13D 0.060(3) 0.059(4) 0.078(6) 0.047(5) 0.042(5) 0.020(3)
N6 0.0551(11) 0.0403(9) 0.0659(12) 0.0290(9) 0.0351(10) 0.0201(8)
C66 0.0549(13) 0.0407(11) 0.0761(16) 0.0246(11) 0.0382(12) 0.0207(10)
C67 0.0553(14) 0.0614(15) 0.0679(16) 0.0195(13) 0.0339(13) 0.0186(12)
C68 0.0753(19) 0.0627(17) 0.087(2) 0.0094(15) 0.0511(17) 0.0112(15)
C69 0.118(3) 0.133(4) 0.083(2) 0.015(2) 0.060(3) 0.041(3)
C70 0.0625(14) 0.0377(10) 0.0666(14) 0.0274(10) 0.0376(12) 0.0210(10)
C71 0.0633(15) 0.0427(12) 0.0835(18) 0.0313(12) 0.0416(14) 0.0205(11)
C72 0.0795(19) 0.0419(13) 0.092(2) 0.0282(13) 0.0459(17) 0.0158(12)
C73 0.082(2) 0.0524(16) 0.118(3) 0.0326(18) 0.043(2) 0.0045(15)
C74 0.0757(17) 0.0569(14) 0.0770(17) 0.0433(13) 0.0398(14) 0.0233(13)
C75 0.115(3) 0.130(3) 0.080(2) 0.063(2) 0.058(2) 0.049(3)
C76 0.146(5) 0.099(4) 0.088(3) 0.062(3) 0.084(3) 0.084(3)
C77 0.195(7) 0.132(5) 0.127(5) 0.093(4) 0.120(5) 0.102(5)
C76D 0.146(5) 0.099(4) 0.088(3) 0.062(3) 0.084(3) 0.084(3)
C77D 0.195(7) 0.132(5) 0.127(5) 0.093(4) 0.120(5) 0.102(5)
C78 0.0555(13) 0.0523(13) 0.0748(16) 0.0287(12) 0.0401(12) 0.0252(11)
C79 0.0619(16) 0.0596(16) 0.099(2) 0.0304(16) 0.0459(16) 0.0164(13)
C80 0.0625(19) 0.082(4) 0.126(5) 0.019(4) 0.049(2) 0.0146(19)
C81 0.064(4) 0.087(5) 0.166(9) 0.007(5) 0.069(5) 0.000(4)
C80D 0.0625(19) 0.082(4) 0.126(5) 0.019(4) 0.049(2) 0.0146(19)
C81D 0.099(6) 0.101(6) 0.131(6) 0.041(5) 0.056(5) 0.032(5)
P1 0.0378(3) 0.0305(2) 0.0428(3) 0.0144(2) 0.0217(2) 0.00652(19)
O1 0.0363(7) 0.0324(7) 0.0773(11) 0.0146(7) 0.0299(8) 0.0029(6)
O2 0.0753(11) 0.0554(9) 0.0460(8) 0.0282(7) 0.0360(8) 0.0279(8)
O3 0.0405(8) 0.0350(7) 0.0786(12) 0.0060(8) 0.0298(8) -0.0002(6)
C82 0.0494(11) 0.0448(11) 0.0534(12) 0.0301(10) 0.0277(10) 0.0176(9)
C83 0.0597(13) 0.0549(13) 0.0538(12) 0.0317(11) 0.0307(11) 0.0262(11)
C84 0.0787(17) 0.0700(16) 0.0589(14) 0.0406(13) 0.0421(13) 0.0405(14)
C85 0.082(2) 0.123(3) 0.0666(18) 0.0472(19) 0.0483(17) 0.034(2)
C86 0.098(3) 0.163(4) 0.080(2) 0.060(3) 0.061(2) 0.043(3)
C87 0.114(3) 0.151(4) 0.072(2) 0.055(2) 0.063(2) 0.060(3)
C88 0.109(3) 0.126(3) 0.0606(18) 0.033(2) 0.0446(19) 0.053(3)
C89 0.084(2) 0.088(2) 0.0605(16) 0.0258(15) 0.0370(15) 0.0359(18)

loop_
_atom_type_symbol
_atom_type_description
_atom_type_scat_dispersion_real
_atom_type_scat_dispersion_imag
_atom_type_scat_source
C C 0.0033 0.0016 'International Tables Vol C Tables 4.2.6.8 and 6.1.1.4'
H H 0.0000 0.0000 'International Tables Vol C Tables 4.2.6.8 and 6.1.1.4'
N N 0.0061 0.0033 'International Tables Vol C Tables 4.2.6.8 and 6.1.1.4'
O O 0.0106 0.0060 'International Tables Vol C Tables 4.2.6.8 and 6.1.1.4'
P P 0.1023 0.0942 'International Tables Vol C Tables 4.2.6.8 and 6.1.1.4'

loop_
_geom_angle_atom_site_label_1
_geom_angle_atom_site_label_2
_geom_angle_atom_site_label_3
_geom_angle
_geom_angle_site_symmetry_1
_geom_angle_site_symmetry_3
_geom_angle_publ_flag
C2 C1 C4 129.7(3) . . ?
C2 C1 H1 115.1 . . ?
C4 C1 H1 115.1 . . ?
C1 C2 C3 122.0(6) . . ?
C1 C2 C58 125.5(4) . . ?
C3 C2 C58 110.6(6) . . ?
N1 C3 C2 171.5(10) . . ?
C5 C4 C9 118.9(3) . . ?
C5 C4 C1 117.0(3) . . ?
C9 C4 C1 124.1(4) . . ?
C4 C5 C6 121.9(3) . . ?
C4 C5 H5 119.1 . . ?
C6 C5 H5 119.1 . . ?
C5 C6 C7 117.7(3) . . ?
C5 C6 C15 120.0(3) . . ?
C7 C6 C15 122.3(3) . . ?
C8 C7 C6 122.4(4) . . ?
C8 C7 H7 118.8 . . ?
C6 C7 H7 118.8 . . ?
C9 C8 C7 118.1(5) . . ?
C9 C8 C10 116.8(7) . . ?
C7 C8 C10 124.9(7) . . ?
C8 C9 C4 120.8(5) . . ?
C8 C9 H9 119.6 . . ?
C4 C9 H9 119.6 . . ?
C11 C10 C13 109.9(11) . . ?
C11 C10 C8 103.6(14) . . ?
C13 C10 C8 116.2(11) . . ?
C11 C10 C12 106.8(10) . . ?
C13 C10 C12 108.6(9) . . ?
C8 C10 C12 111.2(12) . . ?
C10 C11 H11A 109.5 . . ?
C10 C11 H11B 109.5 . . ?
H11A C11 H11B 109.5 . . ?
C10 C11 H11C 109.5 . . ?
H11A C11 H11C 109.5 . . ?
H11B C11 H11C 109.5 . . ?
C10 C12 H12A 109.5 . . ?
C10 C12 H12B 109.5 . . ?
H12A C12 H12B 109.5 . . ?
C10 C12 H12C 109.5 . . ?
H12A C12 H12C 109.5 . . ?
H12B C12 H12C 109.5 . . ?
C10 C13 H13A 109.5 . . ?
C10 C13 H13B 109.5 . . ?
H13A C13 H13B 109.5 . . ?
C10 C13 H13C 109.5 . . ?
H13A C13 H13C 109.5 . . ?
H13B C13 H13C 109.5 . . ?
C15 C14 C17 131.2(3) . . ?
C15 C14 H14 114.4 . . ?
C17 C14 H14 114.4 . . ?
C14 C15 C16 121.4(7) . . ?
C14 C15 C6 123.5(4) . . ?
C16 C15 C6 114.8(7) . . ?
N2 C16 C15 172.9(17) . . ?
C18 C17 C22 118.8(4) . . ?
C18 C17 C14 116.6(3) . . ?
C22 C17 C14 124.4(4) . . ?
C19 C18 C17 122.0(3) . . ?
C19 C18 H18 119.0 . . ?
C17 C18 H18 119.0 . . ?
C18 C19 C20 117.3(4) . . ?
C18 C19 C28 121.2(3) . . ?
C20 C19 C28 121.4(4) . . ?
C19 C20 C21 123.0(4) . . ?
C19 C20 H20 118.5 . . ?
C21 C20 H20 118.5 . . ?
C22 C21 C20 118.4(6) . . ?
C22 C21 C23 118.7(7) . . ?
C20 C21 C23 122.9(7) . . ?
C21 C22 C17 120.5(5) . . ?
C21 C22 H22 119.7 . . ?
C17 C22 H22 119.7 . . ?
C24 C23 C26 111.1(11) . . ?
C24 C23 C25 108.3(10) . . ?
C26 C23 C25 108.3(13) . . ?
C24 C23 C21 112.5(12) . . ?
C26 C23 C21 105.0(15) . . ?
C25 C23 C21 111.6(12) . . ?
C23 C24 H24A 109.5 . . ?
C23 C24 H24B 109.5 . . ?
H24A C24 H24B 109.5 . . ?
C23 C24 H24C 109.5 . . ?
H24A C24 H24C 109.5 . . ?
H24B C24 H24C 109.5 . . ?
C23 C25 H25A 109.5 . . ?
C23 C25 H25B 109.5 . . ?
H25A C25 H25B 109.5 . . ?
C23 C25 H25C 109.5 . . ?
H25A C25 H25C 109.5 . . ?
H25B C25 H25C 109.5 . . ?
C23 C26 H26A 109.5 . . ?
C23 C26 H26B 109.5 . . ?
H26A C26 H26B 109.5 . . ?
C23 C26 H26C 109.5 . . ?
H26A C26 H26C 109.5 . . ?
H26B C26 H26C 109.5 . . ?
C28 C27 C30 132.5(4) . . ?
C28 C27 H27 113.8 . . ?
C30 C27 H27 113.8 . . ?
C27 C28 C29 120.6(10) . . ?
C27 C28 C19 123.9(4) . . ?
C29 C28 C19 115.3(10) . . ?
N3 C29 C28 170(3) . . ?
C31 C30 C35 117.6(4) . . ?
C31 C30 C27 116.6(3) . . ?
C35 C30 C27 125.7(4) . . ?
C30 C31 C32 122.0(3) . . ?
C30 C31 H31 119.0 . . ?
C32 C31 H31 119.0 . . ?
C31 C32 C33 118.4(4) . . ?
C31 C32 C41 121.7(3) . . ?
C33 C32 C41 119.9(4) . . ?
C34 C33 C32 121.5(5) . . ?
C34 C33 H33 119.2 . . ?
C32 C33 H33 119.2 . . ?
C33 C34 C35 118.4(6) . . ?
C33 C34 C36 123.9(8) . . ?
C35 C34 C36 117.7(8) . . ?
C34 C35 C30 122.1(5) . . ?
C34 C35 H35 119.0 . . ?
C30 C35 H35 119.0 . . ?
C39 C36 C37 108.0(11) . . ?
C39 C36 C38 108.5(11) . . ?
C37 C36 C38 108.6(9) . . ?
C39 C36 C34 109.1(16) . . ?
C37 C36 C34 111.9(12) . . ?
C38 C36 C34 110.7(14) . . ?
C36 C37 H37A 108.5 . . ?
C36 C37 H37B 106.1 . . ?
H37A C37 H37B 109.5 . . ?
C36 C37 H37C 113.7 . . ?
H37A C37 H37C 109.5 . . ?
H37B C37 H37C 109.5 . . ?
C36 C38 H38A 103.2 . . ?
C36 C38 H38B 110.4 . . ?
H38A C38 H38B 109.5 . . ?
C36 C38 H38C 114.7 . . ?
H38A C38 H38C 109.5 . . ?
H38B C38 H38C 109.5 . . ?
C36 C39 H39A 109.8 . . ?
C36 C39 H39B 107.4 . . ?
H39A C39 H39B 109.5 . . ?
C36 C39 H39C 111.2 . . ?
H39A C39 H39C 109.5 . . ?
H39B C39 H39C 109.5 . . ?
C41 C40 C43 130.8(3) . . ?
C41 C40 H40 114.6 . . ?
C43 C40 H40 114.6 . . ?
C40 C41 C42 119.4(6) . . ?
C40 C41 C32 124.0(3) . . ?
C42 C41 C32 116.4(6) . . ?
N4 C42 C41 168.5(9) . . ?
C44 C43 C48 117.8(3) . . ?
C44 C43 C40 115.1(3) . . ?
C48 C43 C40 127.1(4) . . ?
C45 C44 C43 121.2(3) . . ?
C45 C44 H44 119.4 . . ?
C43 C44 H44 119.4 . . ?
C46 C45 C44 119.2(3) . . ?
C46 C45 C54 121.5(3) . . ?
C44 C45 C54 119.3(3) . . ?
C45 C46 C47 121.4(5) . . ?
C45 C46 H46 119.3 . . ?
C47 C46 H46 119.3 . . ?
C48 C47 C46 118.3(6) . . ?
C48 C47 C49 121.2(6) . . ?
C46 C47 C49 120.4(6) . . ?
C47 C48 C43 121.9(5) . . ?
C47 C48 H48 119.0 . . ?
C43 C48 H48 119.0 . . ?
C52 C49 C50 111.5(8) . . ?
C52 C49 C47 106.4(11) . . ?
C50 C49 C47 115.6(8) . . ?
C52 C49 C51 108.2(8) . . ?
C50 C49 C51 105.6(7) . . ?
C47 C49 C51 109.4(8) . . ?
C49 C50 H50A 109.5 . . ?
C49 C50 H50B 109.5 . . ?
H50A C50 H50B 109.5 . . ?
C49 C50 H50C 109.5 . . ?
H50A C50 H50C 109.5 . . ?
H50B C50 H50C 109.5 . . ?
C49 C51 H51A 109.5 . . ?
C49 C51 H51B 109.5 . . ?
H51A C51 H51B 109.5 . . ?
C49 C51 H51C 109.5 . . ?
H51A C51 H51C 109.5 . . ?
H51B C51 H51C 109.5 . . ?
C49 C52 H52A 109.5 . . ?
C49 C52 H52B 109.5 . . ?
H52A C52 H52B 109.5 . . ?
C49 C52 H52C 109.5 . . ?
H52A C52 H52C 109.5 . . ?
H52B C52 H52C 109.5 . . ?
C54 C53 C56 130.2(4) . . ?
C54 C53 H53 114.9 . . ?
C56 C53 H53 114.9 . . ?
C53 C54 C55 122.5(6) . . ?
C53 C54 C45 123.7(4) . . ?
C55 C54 C45 113.5(6) . . ?
N5 C55 C54 175.1(11) . . ?
C57 C56 C61 118.8(3) . . ?
C57 C56 C53 117.6(3) . . ?
C61 C56 C53 123.6(4) . . ?
C56 C57 C58 121.0(3) . . ?
C56 C57 H57 119.5 . . ?
C58 C57 H57 119.5 . . ?
C59 C58 C57 118.4(3) . . ?
C59 C58 C2 120.6(4) . . ?
C57 C58 C2 120.9(3) . . ?
C60 C59 C58 122.3(5) . . ?
C60 C59 H59 118.8 . . ?
C58 C59 H59 118.8 . . ?
C59 C60 C61 117.8(6) . . ?
C59 C60 C62 124.8(7) . . ?
C61 C60 C62 117.1(6) . . ?
C60 C61 C56 121.5(5) . . ?
C60 C61 H61 119.3 . . ?
C56 C61 H61 119.3 . . ?
C64 C62 C60 113.7(10) . . ?
C64 C62 C63 106.9(6) . . ?
C60 C62 C63 105.6(6) . . ?
C64 C62 C65 110.9(6) . . ?
C60 C62 C65 112.1(10) . . ?
C63 C62 C65 107.1(6) . . ?
C62 C63 H63A 109.5 . . ?
C62 C63 H63B 109.5 . . ?
H63A C63 H63B 109.5 . . ?
C62 C63 H63C 109.5 . . ?
H63A C63 H63C 109.5 . . ?
H63B C63 H63C 109.5 . . ?
C62 C64 H64A 109.5 . . ?
C62 C64 H64B 109.5 . . ?
H64A C64 H64B 109.5 . . ?
C62 C64 H64C 109.5 . . ?
H64A C64 H64C 109.5 . . ?
H64B C64 H64C 109.5 . . ?
C62 C65 H65A 109.5 . . ?
C62 C65 H65B 109.5 . . ?
H65A C65 H65B 109.5 . . ?
C62 C65 H65C 109.5 . . ?
H65A C65 H65C 109.5 . . ?
H65B C65 H65C 109.5 . . ?
C2D C1D C58D 130.1(5) . . ?
C2D C1D H1D 114.9 . . ?
C58D C1D H1D 114.9 . . ?
C1D C2D C3D 123.3(8) . . ?
C1D C2D C4D 124.2(5) . . ?
C3D C2D C4D 112.3(8) . . ?
N1D C3D C2D 161.5(13) . . ?
C57D C58D C59D 118.2(5) . . ?
C57D C58D C1D 117.7(5) . . ?
C59D C58D C1D 124.0(5) . . ?
C58D C57D C56D 122.2(4) . . ?
C58D C57D H57D 118.9 . . ?
C56D C57D H57D 118.9 . . ?
C57D C56D C61D 117.3(5) . . ?
C57D C56D C54D 122.3(5) . . ?
C61D C56D C54D 120.3(5) . . ?
C56D C61D C60D 122.2(7) . . ?
C56D C61D H61D 118.9 . . ?
C60D C61D H61D 118.9 . . ?
C59D C60D C61D 118.2(8) . . ?
C59D C60D C62D 117.4(9) . . ?
C61D C60D C62D 124.3(9) . . ?
C60D C59D C58D 121.6(7) . . ?
C60D C59D H59D 119.2 . . ?
C58D C59D H59D 119.2 . . ?
C64D C62D C65D 112.8(9) . . ?
C64D C62D C63D 110.8(8) . . ?
C65D C62D C63D 108.1(8) . . ?
C64D C62D C60D 106.4(14) . . ?
C65D C62D C60D 102.9(10) . . ?
C63D C62D C60D 115.7(12) . . ?
C62D C63D H63D 109.5 . . ?
C62D C63D H63E 109.5 . . ?
H63D C63D H63E 109.5 . . ?
C62D C63D H63F 109.5 . . ?
H63D C63D H63F 109.5 . . ?
H63E C63D H63F 109.5 . . ?
C62D C64D H64D 109.5 . . ?
C62D C64D H64E 109.5 . . ?
H64D C64D H64E 109.5 . . ?
C62D C64D H64F 109.5 . . ?
H64D C64D H64F 109.5 . . ?
H64E C64D H64F 109.5 . . ?
C62D C65D H65D 109.5 . . ?
C62D C65D H65E 109.5 . . ?
H65D C65D H65E 109.5 . . ?
C62D C65D H65F 109.5 . . ?
H65D C65D H65F 109.5 . . ?
H65E C65D H65F 109.5 . . ?
C54D C53D C45D 130.8(5) . . ?
C54D C53D H53D 114.6 . . ?
C45D C53D H53D 114.6 . . ?
C53D C54D C55D 123.8(8) . . ?
C53D C54D C56D 124.3(5) . . ?
C55D C54D C56D 111.7(8) . . ?
N5D C55D C54D 171.8(15) . . ?
C44D C45D C46D 117.7(5) . . ?
C44D C45D C53D 117.0(4) . . ?
C46D C45D C53D 125.4(5) . . ?
C43D C44D C45D 122.8(4) . . ?
C43D C44D H44D 118.6 . . ?
C45D C44D H44D 118.6 . . ?
C44D C43D C48D 117.8(5) . . ?
C44D C43D C41D 120.9(4) . . ?
C48D C43D C41D 121.3(5) . . ?
C43D C48D C47D 122.4(6) . . ?
C43D C48D H48D 118.8 . . ?
C47D C48D H48D 118.8 . . ?
C46D C47D C48D 118.7(8) . . ?
C46D C47D C49D 120.1(9) . . ?
C48D C47D C49D 121.1(9) . . ?
C47D C46D C45D 120.5(7) . . ?
C47D C46D H46D 119.7 . . ?
C45D C46D H46D 119.7 . . ?
C52D C49D C51D 109.7(11) . . ?
C52D C49D C50D 110.4(11) . . ?
C51D C49D C50D 110.0(10) . . ?
C52D C49D C47D 109.9(15) . . ?
C51D C49D C47D 112.1(13) . . ?
C50D C49D C47D 104.6(10) . . ?
C49D C50D H50D 109.5 . . ?
C49D C50D H50E 109.5 . . ?
H50D C50D H50E 109.5 . . ?
C49D C50D H50F 109.5 . . ?
H50D C50D H50F 109.5 . . ?
H50E C50D H50F 109.5 . . ?
C49D C51D H51D 109.5 . . ?
C49D C51D H51E 109.5 . . ?
H51D C51D H51E 109.5 . . ?
C49D C51D H51F 109.5 . . ?
H51D C51D H51F 109.5 . . ?
H51E C51D H51F 109.5 . . ?
C49D C52D H52D 109.5 . . ?
C49D C52D H52E 109.5 . . ?
H52D C52D H52E 109.5 . . ?
C49D C52D H52F 109.5 . . ?
H52D C52D H52F 109.5 . . ?
H52E C52D H52F 109.5 . . ?
C41D C40D C32D 131.6(4) . . ?
C41D C40D H40D 114.2 . . ?
C32D C40D H40D 114.2 . . ?
C40D C41D C42D 119.1(9) . . ?
C40D C41D C43D 124.5(5) . . ?
C42D C41D C43D 115.9(9) . . ?
N4D C42D C41D 165.8(15) . . ?
C31D C32D C33D 118.1(5) . . ?
C31D C32D C40D 116.7(5) . . ?
C33D C32D C40D 125.0(6) . . ?
C30D C31D C32D 122.1(4) . . ?
C30D C31D H31D 118.9 . . ?
C32D C31D H31D 118.9 . . ?
C31D C30D C35D 117.9(5) . . ?
C31D C30D C28D 121.1(5) . . ?
C35D C30D C28D 121.0(5) . . ?
C34D C35D C30D 122.2(7) . . ?
C34D C35D H35D 118.9 . . ?
C30D C35D H35D 118.9 . . ?
C35D C34D C33D 119.0(8) . . ?
C35D C34D C36D 121.6(11) . . ?
C33D C34D C36D 119.4(11) . . ?
C34D C33D C32D 120.7(7) . . ?
C34D C33D H33D 119.7 . . ?
C32D C33D H33D 119.7 . . ?
C38D C36D C39D 110.1(15) . . ?
C38D C36D C37D 109.3(12) . . ?
C39D C36D C37D 108.7(15) . . ?
C38D C36D C34D 107.2(18) . . ?
C39D C36D C34D 116(2) . . ?
C37D C36D C34D 105.2(16) . . ?
C36D C37D H37D 110.4 . . ?
C36D C37D H37E 114.3 . . ?
H37D C37D H37E 109.5 . . ?
C36D C37D H37F 103.6 . . ?
H37D C37D H37F 109.5 . . ?
H37E C37D H37F 109.5 . . ?
C36D C38D H38D 116.7 . . ?
C36D C38D H38E 110.6 . . ?
H38D C38D H38E 109.5 . . ?
C36D C38D H38F 100.7 . . ?
H38D C38D H38F 109.5 . . ?
H38E C38D H38F 109.5 . . ?
C36D C39D H39D 108.7 . . ?
C36D C39D H39E 112.6 . . ?
H39D C39D H39E 109.5 . . ?
C36D C39D H39F 107.1 . . ?
H39D C39D H39F 109.5 . . ?
H39E C39D H39F 109.5 . . ?
C28D C27D C19D 131.9(5) . . ?
C28D C27D H27D 114.0 . . ?
C19D C27D H27D 114.0 . . ?
C27D C28D C29D 119.2(13) . . ?
C27D C28D C30D 124.6(5) . . ?
C29D C28D C30D 115.9(14) . . ?
N3D C29D C28D 169(4) . . ?
C18D C19D C20D 117.6(5) . . ?
C18D C19D C27D 115.8(5) . . ?
C20D C19D C27D 126.6(6) . . ?
C19D C18D C17D 122.7(4) . . ?
C19D C18D H18D 118.6 . . ?
C17D C18D H18D 118.6 . . ?
C22D C17D C18D 117.9(5) . . ?
C22D C17D C15D 120.3(5) . . ?
C18D C17D C15D 121.8(5) . . ?
C21D C22D C17D 120.7(7) . . ?
C21D C22D H22D 119.6 . . ?
C17D C22D H22D 119.6 . . ?
C20D C21D C22D 119.8(8) . . ?
C20D C21D C23D 118.7(10) . . ?
C22D C21D C23D 121.5(10) . . ?
C21D C20D C19D 121.3(7) . . ?
C21D C20D H20D 119.3 . . ?
C19D C20D H20D 119.3 . . ?
C21D C23D C24D 103.9(14) . . ?
C21D C23D C26D 124(2) . . ?
C24D C23D C26D 109.6(15) . . ?
C21D C23D C25D 107.1(16) . . ?
C24D C23D C25D 105.5(12) . . ?
C26D C23D C25D 105.3(15) . . ?
C23D C24D H24D 109.5 . . ?
C23D C24D H24E 109.5 . . ?
H24D C24D H24E 109.5 . . ?
C23D C24D H24F 109.5 . . ?
H24D C24D H24F 109.5 . . ?
H24E C24D H24F 109.5 . . ?
C23D C25D H25D 109.5 . . ?
C23D C25D H25E 109.5 . . ?
H25D C25D H25E 109.5 . . ?
C23D C25D H25F 109.5 . . ?
H25D C25D H25F 109.5 . . ?
H25E C25D H25F 109.5 . . ?
C23D C26D H26D 109.5 . . ?
C23D C26D H26E 109.5 . . ?
H26D C26D H26E 109.5 . . ?
C23D C26D H26F 109.5 . . ?
H26D C26D H26F 109.5 . . ?
H26E C26D H26F 109.5 . . ?
C15D C14D C6D 131.9(4) . . ?
C15D C14D H14D 114.1 . . ?
C6D C14D H14D 114.1 . . ?
C14D C15D C16D 118.9(10) . . ?
C14D C15D C17D 123.7(5) . . ?
C16D C15D C17D 117.2(11) . . ?
N2D C16D C15D 168(3) . . ?
C5D C6D C7D 117.4(4) . . ?
C5D C6D C14D 115.9(4) . . ?
C7D C6D C14D 126.7(5) . . ?
C6D C5D C4D 122.3(4) . . ?
C6D C5D H5D 118.8 . . ?
C4D C5D H5D 118.8 . . ?
C9D C4D C5D 118.8(5) . . ?
C9D C4D C2D 120.0(5) . . ?
C5D C4D C2D 121.3(4) . . ?
C4D C9D C8D 120.3(6) . . ?
C4D C9D H9D 119.9 . . ?
C8D C9D H9D 119.9 . . ?
C7D C8D C9D 119.7(7) . . ?
C7D C8D C10D 118.6(9) . . ?
C9D C8D C10D 121.6(9) . . ?
C8D C7D C6D 121.4(6) . . ?
C8D C7D H7D 119.3 . . ?
C6D C7D H7D 119.3 . . ?
C13D C10D C11D 109.2(15) . . ?
C13D C10D C12D 108.6(13) . . ?
C11D C10D C12D 108.1(14) . . ?
C13D C10D C8D 105.2(15) . . ?
C11D C10D C8D 124(2) . . ?
C12D C10D C8D 101.2(16) . . ?
C10D C11D H11D 109.5 . . ?
C10D C11D H11E 109.5 . . ?
H11D C11D H11E 109.5 . . ?
C10D C11D H11F 109.5 . . ?
H11D C11D H11F 109.5 . . ?
H11E C11D H11F 109.5 . . ?
C10D C12D H12D 109.5 . . ?
C10D C12D H12E 109.5 . . ?
H12D C12D H12E 109.5 . . ?
C10D C12D H12F 109.5 . . ?
H12D C12D H12F 109.5 . . ?
H12E C12D H12F 109.5 . . ?
C10D C13D H13D 109.5 . . ?
C10D C13D H13E 109.5 . . ?
H13D C13D H13E 109.5 . . ?
C10D C13D H13F 109.5 . . ?
H13D C13D H13F 109.5 . . ?
H13E C13D H13F 109.5 . . ?
C66 N6 C74 106.56(19) . . ?
C66 N6 C78 110.9(2) . . ?
C74 N6 C78 111.3(2) . . ?
C66 N6 C70 111.54(18) . . ?
C74 N6 C70 110.8(2) . . ?
C78 N6 C70 105.83(18) . . ?
C67 C66 N6 116.4(2) . . ?
C67 C66 H66A 108.2 . . ?
N6 C66 H66A 108.2 . . ?
C67 C66 H66B 108.2 . . ?
N6 C66 H66B 108.2 . . ?
H66A C66 H66B 107.3 . . ?
C66 C67 C68 110.3(3) . . ?
C66 C67 H67A 109.6 . . ?
C68 C67 H67A 109.6 . . ?
C66 C67 H67B 109.6 . . ?
C68 C67 H67B 109.6 . . ?
H67A C67 H67B 108.1 . . ?
C69 C68 C67 112.3(3) . . ?
C69 C68 H68A 109.1 . . ?
C67 C68 H68A 109.1 . . ?
C69 C68 H68B 109.1 . . ?
C67 C68 H68B 109.1 . . ?
H68A C68 H68B 107.9 . . ?
C68 C69 H69A 109.5 . . ?
C68 C69 H69B 109.5 . . ?
H69A C69 H69B 109.5 . . ?
C68 C69 H69C 109.5 . . ?
H69A C69 H69C 109.5 . . ?
H69B C69 H69C 109.5 . . ?
C71 C70 N6 116.17(19) . . ?
C71 C70 H70A 108.2 . . ?
N6 C70 H70A 108.2 . . ?
C71 C70 H70B 108.2 . . ?
N6 C70 H70B 108.2 . . ?
H70A C70 H70B 107.4 . . ?
C70 C71 C72 109.5(2) . . ?
C70 C71 H71A 109.8 . . ?
C72 C71 H71A 109.8 . . ?
C70 C71 H71B 109.8 . . ?
C72 C71 H71B 109.8 . . ?
H71A C71 H71B 108.2 . . ?
C73 C72 C71 112.4(3) . . ?
C73 C72 H72A 109.1 . . ?
C71 C72 H72A 109.1 . . ?
C73 C72 H72B 109.1 . . ?
C71 C72 H72B 109.1 . . ?
H72A C72 H72B 107.9 . . ?
C72 C73 H73A 109.5 . . ?
C72 C73 H73B 109.5 . . ?
H73A C73 H73B 109.5 . . ?
C72 C73 H73C 109.5 . . ?
H73A C73 H73C 109.5 . . ?
H73B C73 H73C 109.5 . . ?
N6 C74 C75 115.6(2) . . ?
N6 C74 H74A 108.4 . . ?
C75 C74 H74A 108.4 . . ?
N6 C74 H74B 108.4 . . ?
C75 C74 H74B 108.4 . . ?
H74A C74 H74B 107.4 . . ?
C76 C75 C74 120.6(4) . . ?
C74 C75 C76D 95.3(4) . . ?
C74 C75 H75C 112.7 . . ?
C76D C75 H75C 112.7 . . ?
C74 C75 H75D 112.7 . . ?
C76D C75 H75D 112.7 . . ?
H75C C75 H75D 110.2 . . ?
C76 C75 H75A 107.2 . . ?
C74 C75 H75A 107.2 . . ?
C76 C75 H75B 107.2 . . ?
C74 C75 H75B 107.2 . . ?
H75A C75 H75B 106.8 . . ?
C75 C76 C77 106.3(6) . . ?
C75 C76 H76A 110.5 . . ?
C77 C76 H76A 110.5 . . ?
C75 C76 H76B 110.5 . . ?
C77 C76 H76B 110.5 . . ?
H76A C76 H76B 108.7 . . ?
C76 C77 H77A 109.5 . . ?
C76 C77 H77B 109.5 . . ?
H77A C77 H77B 109.5 . . ?
C76 C77 H77C 109.5 . . ?
H77A C77 H77C 109.5 . . ?
H77B C77 H77C 109.5 . . ?
C77D C76D C75 106.7(6) . . ?
C77D C76D H76C 110.4 . . ?
C75 C76D H76C 110.4 . . ?
C77D C76D H76D 110.4 . . ?
C75 C76D H76D 110.4 . . ?
H76C C76D H76D 108.6 . . ?
C76D C77D H77D 109.5 . . ?
C76D C77D H77E 109.5 . . ?
H77D C77D H77E 109.5 . . ?
C76D C77D H77F 109.5 . . ?
H77D C77D H77F 109.5 . . ?
H77E C77D H77F 109.5 . . ?
C79 C78 N6 115.6(2) . . ?
C79 C78 H78A 108.4 . . ?
N6 C78 H78A 108.4 . . ?
C79 C78 H78B 108.4 . . ?
N6 C78 H78B 108.4 . . ?
H78A C78 H78B 107.4 . . ?
C80 C79 C78 109.0(8) . . ?
C80D C79 C78 111.6(8) . . ?
C80D C79 H79C 109.3 . . ?
C78 C79 H79C 109.3 . . ?
C80D C79 H79D 109.3 . . ?
C78 C79 H79D 109.3 . . ?
H79C C79 H79D 108.0 . . ?
C80 C79 H79A 109.9 . . ?
C78 C79 H79A 109.9 . . ?
C80 C79 H79B 109.9 . . ?
C78 C79 H79B 109.9 . . ?
H79A C79 H79B 108.3 . . ?
C79 C80 C81 113.2(12) . . ?
C79 C80 H80A 108.9 . . ?
C81 C80 H80A 108.9 . . ?
C79 C80 H80B 108.9 . . ?
C81 C80 H80B 108.9 . . ?
H80A C80 H80B 107.8 . . ?
C80 C81 H81A 109.5 . . ?
C80 C81 H81B 109.5 . . ?
H81A C81 H81B 109.5 . . ?
C80 C81 H81C 109.5 . . ?
H81A C81 H81C 109.5 . . ?
H81B C81 H81C 109.5 . . ?
C81D C80D C79 114.1(11) . . ?
C81D C80D H80C 108.7 . . ?
C79 C80D H80C 108.7 . . ?
C81D C80D H80D 108.7 . . ?
C79 C80D H80D 108.7 . . ?
H80C C80D H80D 107.6 . . ?
C80D C81D H81D 109.5 . . ?
C80D C81D H81E 109.5 . . ?
H81D C81D H81E 109.5 . . ?
C80D C81D H81F 109.5 . . ?
H81D C81D H81F 109.5 . . ?
H81E C81D H81F 109.5 . . ?
O2 P1 O3 117.91(11) . . ?
O2 P1 O1 110.72(10) . . ?
O3 P1 O1 109.59(9) . . ?
O2 P1 C82 107.12(10) . . ?
O3 P1 C82 108.45(11) . . ?
O1 P1 C82 101.76(10) . . ?
P1 O1 H1O 109.5 . . ?
C83 C82 P1 124.89(19) . . ?
C83 C82 H82 117.6 . . ?
P1 C82 H82 117.6 . . ?
C82 C83 C84 126.7(3) . . ?
C82 C83 H83 116.7 . . ?
C84 C83 H83 116.7 . . ?
C89 C84 C85 117.9(3) . . ?
C89 C84 C83 119.1(3) . . ?
C85 C84 C83 123.0(3) . . ?
C86 C85 C84 120.9(4) . . ?
C86 C85 H85 119.6 . . ?
C84 C85 H85 119.6 . . ?
C87 C86 C85 119.5(4) . . ?
C87 C86 H86 120.3 . . ?
C85 C86 H86 120.3 . . ?
C88 C87 C86 120.8(3) . . ?
C88 C87 H87 119.6 . . ?
C86 C87 H87 119.6 . . ?
C87 C88 C89 119.7(4) . . ?
C87 C88 H88 120.1 . . ?
C89 C88 H88 120.1 . . ?
C84 C89 C88 121.3(4) . . ?
C84 C89 H89 119.4 . . ?
C88 C89 H89 119.4 . . ?
N7 C90 C91 173.1(17) . . ?
C90 C91 H91A 109.5 . . ?
C90 C91 H91B 109.5 . . ?
H91A C91 H91B 109.5 . . ?
C90 C91 H91C 109.5 . . ?
H91A C91 H91C 109.5 . . ?
H91B C91 H91C 109.5 . . ?
N7D C90D C91D 176(2) . . ?
C90D C91D H91D 109.5 . . ?
C90D C91D H91E 109.5 . . ?
H91D C91D H91E 109.5 . . ?
C90D C91D H91F 109.5 . . ?
H91D C91D H91F 109.5 . . ?
H91E C91D H91F 109.5 . . ?
N8 C92 C93 169.9(10) . . ?
C92 C93 H93A 109.5 . . ?
C92 C93 H93B 109.5 . . ?
H93A C93 H93B 109.5 . . ?
C92 C93 H93C 109.5 . . ?
H93A C93 H93C 109.5 . . ?
H93B C93 H93C 109.5 . . ?
N8D C92D C93D 156.6(17) . . ?
C92D C93D H93D 109.5 . . ?
C92D C93D H93E 109.5 . . ?
H93D C93D H93E 109.5 . . ?
C92D C93D H93F 109.5 . . ?
H93D C93D H93F 109.5 . . ?
H93E C93D H93F 109.5 . . ?

loop_
_geom_bond_atom_site_label_1
_geom_bond_atom_site_label_2
_geom_bond_distance
_geom_bond_site_symmetry_2
_geom_bond_publ_flag
C1 C2 1.330(5) . ?
C1 C4 1.462(4) . ?
C1 H1 0.9500 . ?
C2 C3 1.461(7) . ?
C2 C58 1.499(5) . ?
C3 N1 1.160(8) . ?
C4 C5 1.387(5) . ?
C4 C9 1.413(5) . ?
C5 C6 1.389(4) . ?
C5 H5 0.9500 . ?
C6 C7 1.401(5) . ?
C6 C15 1.505(5) . ?
C7 C8 1.397(7) . ?
C7 H7 0.9500 . ?
C8 C9 1.390(7) . ?
C8 C10 1.548(8) . ?
C9 H9 0.9500 . ?
C10 C11 1.535(12) . ?
C10 C13 1.540(12) . ?
C10 C12 1.555(12) . ?
C11 H11A 0.9800 . ?
C11 H11B 0.9800 . ?
C11 H11C 0.9800 . ?
C12 H12A 0.9800 . ?
C12 H12B 0.9800 . ?
C12 H12C 0.9800 . ?
C13 H13A 0.9800 . ?
C13 H13B 0.9800 . ?
C13 H13C 0.9800 . ?
C14 C15 1.337(5) . ?
C14 C17 1.453(5) . ?
C14 H14 0.9500 . ?
C15 C16 1.448(8) . ?
C16 N2 1.143(8) . ?
C17 C18 1.404(5) . ?
C17 C22 1.413(6) . ?
C18 C19 1.385(5) . ?
C18 H18 0.9500 . ?
C19 C20 1.395(6) . ?
C19 C28 1.500(5) . ?
C20 C21 1.398(8) . ?
C20 H20 0.9500 . ?
C21 C22 1.385(7) . ?
C21 C23 1.552(8) . ?
C22 H22 0.9500 . ?
C23 C24 1.483(12) . ?
C23 C26 1.487(13) . ?
C23 C25 1.508(14) . ?
C24 H24A 0.9800 . ?
C24 H24B 0.9800 . ?
C24 H24C 0.9800 . ?
C25 H25A 0.9800 . ?
C25 H25B 0.9800 . ?
C25 H25C 0.9800 . ?
C26 H26A 0.9800 . ?
C26 H26B 0.9800 . ?
C26 H26C 0.9800 . ?
C27 C28 1.338(5) . ?
C27 C30 1.455(5) . ?
C27 H27 0.9500 . ?
C28 C29 1.447(9) . ?
C29 N3 1.143(10) . ?
C30 C31 1.388(5) . ?
C30 C35 1.408(6) . ?
C31 C32 1.394(5) . ?
C31 H31 0.9500 . ?
C32 C33 1.405(6) . ?
C32 C41 1.480(5) . ?
C33 C34 1.383(8) . ?
C33 H33 0.9500 . ?
C34 C35 1.391(8) . ?
C34 C36 1.548(8) . ?
C35 H35 0.9500 . ?
C36 C39 1.517(15) . ?
C36 C37 1.525(13) . ?
C36 C38 1.526(12) . ?
C37 H37A 0.9800 . ?
C37 H37B 0.9800 . ?
C37 H37C 0.9800 . ?
C38 H38A 0.9800 . ?
C38 H38B 0.9800 . ?
C38 H38C 0.9800 . ?
C39 H39A 0.9800 . ?
C39 H39B 0.9800 . ?
C39 H39C 0.9800 . ?
C40 C41 1.354(5) . ?
C40 C43 1.450(5) . ?
C40 H40 0.9500 . ?
C41 C42 1.450(7) . ?
C42 N4 1.147(8) . ?
C43 C44 1.399(4) . ?
C43 C48 1.411(5) . ?
C44 C45 1.392(5) . ?
C44 H44 0.9500 . ?
C45 C46 1.388(5) . ?
C45 C54 1.476(5) . ?
C46 C47 1.397(7) . ?
C46 H46 0.9500 . ?
C47 C48 1.388(7) . ?
C47 C49 1.534(8) . ?
C48 H48 0.9500 . ?
C49 C52 1.521(11) . ?
C49 C50 1.528(10) . ?
C49 C51 1.545(10) . ?
C50 H50A 0.9800 . ?
C50 H50B 0.9800 . ?
C50 H50C 0.9800 . ?
C51 H51A 0.9800 . ?
C51 H51B 0.9800 . ?
C51 H51C 0.9800 . ?
C52 H52A 0.9800 . ?
C52 H52B 0.9800 . ?
C52 H52C 0.9800 . ?
C53 C54 1.343(5) . ?
C53 C56 1.456(4) . ?
C53 H53 0.9500 . ?
C54 C55 1.442(7) . ?
C55 N5 1.147(7) . ?
C56 C57 1.383(5) . ?
C56 C61 1.402(6) . ?
C57 C58 1.395(4) . ?
C57 H57 0.9500 . ?
C58 C59 1.389(6) . ?
C59 C60 1.386(8) . ?
C59 H59 0.9500 . ?
C60 C61 1.390(8) . ?
C60 C62 1.552(8) . ?
C61 H61 0.9500 . ?
C62 C64 1.519(9) . ?
C62 C63 1.553(8) . ?
C62 C65 1.563(10) . ?
C63 H63A 0.9800 . ?
C63 H63B 0.9800 . ?
C63 H63C 0.9800 . ?
C64 H64A 0.9800 . ?
C64 H64B 0.9800 . ?
C64 H64C 0.9800 . ?
C65 H65A 0.9800 . ?
C65 H65B 0.9800 . ?
C65 H65C 0.9800 . ?
C1D C2D 1.345(6) . ?
C1D C58D 1.460(6) . ?
C1D H1D 0.9500 . ?
C2D C3D 1.447(9) . ?
C2D C4D 1.492(7) . ?
C3D N1D 1.169(10) . ?
C58D C57D 1.375(6) . ?
C58D C59D 1.404(8) . ?
C57D C56D 1.391(6) . ?
C57D H57D 0.9500 . ?
C56D C61D 1.393(8) . ?
C56D C54D 1.495(7) . ?
C61D C60D 1.393(11) . ?
C61D H61D 0.9500 . ?
C60D C59D 1.370(10) . ?
C60D C62D 1.551(11) . ?
C59D H59D 0.9500 . ?
C62D C64D 1.487(12) . ?
C62D C65D 1.506(12) . ?
C62D C63D 1.537(11) . ?
C63D H63D 0.9800 . ?
C63D H63E 0.9800 . ?
C63D H63F 0.9800 . ?
C64D H64D 0.9800 . ?
C64D H64E 0.9800 . ?
C64D H64F 0.9800 . ?
C65D H65D 0.9800 . ?
C65D H65E 0.9800 . ?
C65D H65F 0.9800 . ?
C53D C54D 1.304(6) . ?
C53D C45D 1.454(6) . ?
C53D H53D 0.9500 . ?
C54D C55D 1.452(9) . ?
C55D N5D 1.127(9) . ?
C45D C44D 1.392(6) . ?
C45D C46D 1.418(7) . ?
C44D C43D 1.375(6) . ?
C44D H44D 0.9500 . ?
C43D C48D 1.384(8) . ?
C43D C41D 1.488(7) . ?
C48D C47D 1.388(10) . ?
C48D H48D 0.9500 . ?
C47D C46D 1.387(10) . ?
C47D C49D 1.540(11) . ?
C46D H46D 0.9500 . ?
C49D C52D 1.512(13) . ?
C49D C51D 1.516(13) . ?
C49D C50D 1.518(13) . ?
C50D H50D 0.9800 . ?
C50D H50E 0.9800 . ?
C50D H50F 0.9800 . ?
C51D H51D 0.9800 . ?
C51D H51E 0.9800 . ?
C51D H51F 0.9800 . ?
C52D H52D 0.9800 . ?
C52D H52E 0.9800 . ?
C52D H52F 0.9800 . ?
C40D C41D 1.342(6) . ?
C40D C32D 1.448(6) . ?
C40D H40D 0.9500 . ?
C41D C42D 1.457(9) . ?
C42D N4D 1.154(10) . ?
C32D C31D 1.392(6) . ?
C32D C33D 1.418(8) . ?
C31D C30D 1.387(6) . ?
C31D H31D 0.9500 . ?
C30D C35D 1.394(9) . ?
C30D C28D 1.484(7) . ?
C35D C34D 1.385(10) . ?
C35D H35D 0.9500 . ?
C34D C33D 1.385(10) . ?
C34D C36D 1.548(11) . ?
C33D H33D 0.9500 . ?
C36D C38D 1.535(17) . ?
C36D C39D 1.535(18) . ?
C36D C37D 1.545(18) . ?
C37D H37D 0.9800 . ?
C37D H37E 0.9800 . ?
C37D H37F 0.9800 . ?
C38D H38D 0.9800 . ?
C38D H38E 0.9800 . ?
C38D H38F 0.9800 . ?
C39D H39D 0.9800 . ?
C39D H39E 0.9800 . ?
C39D H39F 0.9800 . ?
C27D C28D 1.344(6) . ?
C27D C19D 1.459(6) . ?
C27D H27D 0.9500 . ?
C28D C29D 1.456(11) . ?
C29D N3D 1.146(11) . ?
C19D C18D 1.387(7) . ?
C19D C20D 1.395(8) . ?
C18D C17D 1.403(6) . ?
C18D H18D 0.9500 . ?
C17D C22D 1.392(9) . ?
C17D C15D 1.469(7) . ?
C22D C21D 1.392(10) . ?
C22D H22D 0.9500 . ?
C21D C20D 1.388(10) . ?
C21D C23D 1.553(11) . ?
C20D H20D 0.9500 . ?
C23D C24D 1.562(17) . ?
C23D C26D 1.565(18) . ?
C23D C25D 1.595(17) . ?
C24D H24D 0.9800 . ?
C24D H24E 0.9800 . ?
C24D H24F 0.9800 . ?
C25D H25D 0.9800 . ?
C25D H25E 0.9800 . ?
C25D H25F 0.9800 . ?
C26D H26D 0.9800 . ?
C26D H26E 0.9800 . ?
C26D H26F 0.9800 . ?
C14D C15D 1.351(7) . ?
C14D C6D 1.451(6) . ?
C14D H14D 0.9500 . ?
C15D C16D 1.452(10) . ?
C16D N2D 1.144(11) . ?
C6D C5D 1.390(6) . ?
C6D C7D 1.406(7) . ?
C5D C4D 1.393(6) . ?
C5D H5D 0.9500 . ?
C4D C9D 1.391(7) . ?
C9D C8D 1.397(9) . ?
C9D H9D 0.9500 . ?
C8D C7D 1.381(9) . ?
C8D C10D 1.553(11) . ?
C7D H7D 0.9500 . ?
C10D C13D 1.501(16) . ?
C10D C11D 1.510(17) . ?
C10D C12D 1.516(17) . ?
C11D H11D 0.9800 . ?
C11D H11E 0.9800 . ?
C11D H11F 0.9800 . ?
C12D H12D 0.9800 . ?
C12D H12E 0.9800 . ?
C12D H12F 0.9800 . ?
C13D H13D 0.9800 . ?
C13D H13E 0.9800 . ?
C13D H13F 0.9800 . ?
N6 C66 1.511(3) . ?
N6 C74 1.513(3) . ?
N6 C78 1.523(3) . ?
N6 C70 1.525(3) . ?
C66 C67 1.505(4) . ?
C66 H66A 0.9900 . ?
C66 H66B 0.9900 . ?
C67 C68 1.529(4) . ?
C67 H67A 0.9900 . ?
C67 H67B 0.9900 . ?
C68 C69 1.501(6) . ?
C68 H68A 0.9900 . ?
C68 H68B 0.9900 . ?
C69 H69A 0.9800 . ?
C69 H69B 0.9800 . ?
C69 H69C 0.9800 . ?
C70 C71 1.505(4) . ?
C70 H70A 0.9900 . ?
C70 H70B 0.9900 . ?
C71 C72 1.529(3) . ?
C71 H71A 0.9900 . ?
C71 H71B 0.9900 . ?
C72 C73 1.512(5) . ?
C72 H72A 0.9900 . ?
C72 H72B 0.9900 . ?
C73 H73A 0.9800 . ?
C73 H73B 0.9800 . ?
C73 H73C 0.9800 . ?
C74 C75 1.517(5) . ?
C74 H74A 0.9900 . ?
C74 H74B 0.9900 . ?
C75 C76 1.471(6) . ?
C75 C76D 1.652(8) . ?
C75 H75C 0.9900 . ?
C75 H75D 0.9900 . ?
C75 H75A 0.9900 . ?
C75 H75B 0.9900 . ?
C76 C77 1.546(10) . ?
C76 H76A 0.9900 . ?
C76 H76B 0.9900 . ?
C77 H77A 0.9800 . ?
C77 H77B 0.9800 . ?
C77 H77C 0.9800 . ?
C76D C77D 1.503(9) . ?
C76D H76C 0.9900 . ?
C76D H76D 0.9900 . ?
C77D H77D 0.9800 . ?
C77D H77E 0.9800 . ?
C77D H77F 0.9800 . ?
C78 C79 1.514(4) . ?
C78 H78A 0.9900 . ?
C78 H78B 0.9900 . ?
C79 C80 1.512(11) . ?
C79 C80D 1.513(10) . ?
C79 H79C 0.9900 . ?
C79 H79D 0.9900 . ?
C79 H79A 0.9900 . ?
C79 H79B 0.9900 . ?
C80 C81 1.519(15) . ?
C80 H80A 0.9900 . ?
C80 H80B 0.9900 . ?
C81 H81A 0.9800 . ?
C81 H81B 0.9800 . ?
C81 H81C 0.9800 . ?
C80D C81D 1.497(16) . ?
C80D H80C 0.9900 . ?
C80D H80D 0.9900 . ?
C81D H81D 0.9800 . ?
C81D H81E 0.9800 . ?
C81D H81F 0.9800 . ?
P1 O2 1.4859(17) . ?
P1 O3 1.4992(17) . ?
P1 O1 1.5674(15) . ?
P1 C82 1.810(2) . ?
O1 H1O 0.8400 . ?
C82 C83 1.302(3) . ?
C82 H82 0.9500 . ?
C83 C84 1.482(3) . ?
C83 H83 0.9500 . ?
C84 C89 1.371(5) . ?
C84 C85 1.392(5) . ?
C85 C86 1.386(4) . ?
C85 H85 0.9500 . ?
C86 C87 1.369(6) . ?
C86 H86 0.9500 . ?
C87 C88 1.353(6) . ?
C87 H87 0.9500 . ?
C88 C89 1.391(5) . ?
C88 H88 0.9500 . ?
C89 H89 0.9500 . ?
N7 C90 1.1005(10) . ?
C90 C91 1.4901(10) . ?
C91 H91A 0.9800 . ?
C91 H91B 0.9800 . ?
C91 H91C 0.9800 . ?
N7D C90D 1.1007(10) . ?
C90D C91D 1.4898(10) . ?
C91D H91D 0.9800 . ?
C91D H91E 0.9800 . ?
C91D H91F 0.9800 . ?
N8 C92 1.1011(10) . ?
C92 C93 1.4910(10) . ?
C93 H93A 0.9800 . ?
C93 H93B 0.9800 . ?
C93 H93C 0.9800 . ?
N8D C92D 1.30(2) . ?
C92D C93D 1.36(2) . ?
C93D H93D 0.9800 . ?
C93D H93E 0.9800 . ?
C93D H93F 0.9800 . ?

loop_
_geom_hbond_atom_site_label_D
_geom_hbond_atom_site_label_H
_geom_hbond_atom_site_label_A
_geom_hbond_distance_DH
_geom_hbond_distance_HA
_geom_hbond_distance_DA
_geom_hbond_angle_DHA
_geom_hbond_site_symmetry_A
_geom_hbond_publ_flag
C70 H70A O2 0.99 2.39 3.290(3) 150.5 . yes
C71 H71A N8D^b 0.99 2.50 3.302(14) 137.5 2_566 yes
C71 H71B N2D^b 0.99 2.61 3.537(10) 155.5 2_566 yes
C74 H74A N4^a 0.99 2.43 3.392(7) 163.4 2_676 yes
C74 H74A N4D^b 0.99 2.56 3.514(10) 161.7 2_676 yes
C75 H75C^b N8D^b 0.99 2.64 3.422(14) 135.6 2_566 yes
C78 H78B O2 0.99 2.41 3.298(3) 148.9 . yes
O1 H1O O3 0.84 1.68 2.487(2) 160.7 2_666 yes
C93D^b H93D^b N3D^b 0.98 2.58 3.125(18) 115.4 1_556 yes
C93D^b H93F^b N3D^b 0.98 2.62 3.39(2) 135.0 2_566 yes

loop_
_geom_torsion_atom_site_label_1
_geom_torsion_atom_site_label_2
_geom_torsion_atom_site_label_3
_geom_torsion_atom_site_label_4
_geom_torsion
_geom_torsion_site_symmetry_1
_geom_torsion_site_symmetry_2
_geom_torsion_site_symmetry_3
_geom_torsion_site_symmetry_4
_geom_torsion_publ_flag
C4 C1 C2 C3 -11.6(9) . . . . ?
C4 C1 C2 C58 -174.8(4) . . . . ?
C2 C1 C4 C5 149.9(5) . . . . ?
C2 C1 C4 C9 -29.6(7) . . . . ?
C9 C4 C5 C6 2.3(6) . . . . ?
C1 C4 C5 C6 -177.2(3) . . . . ?
C4 C5 C6 C7 -2.2(6) . . . . ?
C4 C5 C6 C15 178.2(4) . . . . ?
C5 C6 C7 C8 -0.3(10) . . . . ?
C15 C6 C7 C8 179.3(8) . . . . ?
C6 C7 C8 C9 2.6(15) . . . . ?
C6 C7 C8 C10 178.1(10) . . . . ?
C7 C8 C9 C4 -2.4(15) . . . . ?
C10 C8 C9 C4 -178.3(9) . . . . ?
C5 C4 C9 C8 0.1(10) . . . . ?
C1 C4 C9 C8 179.6(8) . . . . ?
C9 C8 C10 C11 -167.7(12) . . . . ?
C7 C8 C10 C11 16.8(17) . . . . ?
C9 C8 C10 C13 -47.1(15) . . . . ?
C7 C8 C10 C13 137.4(12) . . . . ?
C9 C8 C10 C12 77.9(14) . . . . ?
C7 C8 C10 C12 -97.6(13) . . . . ?
C17 C14 C15 C16 -8.1(14) . . . . ?
C17 C14 C15 C6 178.7(4) . . . . ?
C5 C6 C15 C14 11.6(7) . . . . ?
C7 C6 C15 C14 -168.1(5) . . . . ?
C5 C6 C15 C16 -162.0(11) . . . . ?
C7 C6 C15 C16 18.4(12) . . . . ?
C15 C14 C17 C18 161.1(4) . . . . ?
C15 C14 C17 C22 -24.4(8) . . . . ?
C22 C17 C18 C19 0.9(7) . . . . ?
C14 C17 C18 C19 175.7(3) . . . . ?
C17 C18 C19 C20 -1.2(7) . . . . ?
C17 C18 C19 C28 -178.4(4) . . . . ?
C18 C19 C20 C21 0.3(13) . . . . ?
C28 C19 C20 C21 177.5(10) . . . . ?
C19 C20 C21 C22 0.8(19) . . . . ?
C19 C20 C21 C23 -178.9(12) . . . . ?
C20 C21 C22 C17 -1.1(19) . . . . ?
C23 C21 C22 C17 178.7(12) . . . . ?
C18 C17 C22 C21 0.2(12) . . . . ?
C14 C17 C22 C21 -174.1(10) . . . . ?
C22 C21 C23 C24 60.1(18) . . . . ?
C20 C21 C23 C24 -120.2(14) . . . . ?
C22 C21 C23 C26 -179.0(15) . . . . ?
C20 C21 C23 C26 1(2) . . . . ?
C22 C21 C23 C25 -61.9(17) . . . . ?
C20 C21 C23 C25 117.9(15) . . . . ?
C30 C27 C28 C29 0.7(19) . . . . ?
C30 C27 C28 C19 176.5(4) . . . . ?
C18 C19 C28 C27 5.5(7) . . . . ?
C20 C19 C28 C27 -171.6(6) . . . . ?
C18 C19 C28 C29 -178.5(17) . . . . ?
C20 C19 C28 C29 4.4(18) . . . . ?
C28 C27 C30 C31 173.3(5) . . . . ?
C28 C27 C30 C35 -7.1(9) . . . . ?
C35 C30 C31 C32 -1.3(7) . . . . ?
C27 C30 C31 C32 178.3(4) . . . . ?
C30 C31 C32 C33 2.0(7) . . . . ?
C30 C31 C32 C41 -177.0(4) . . . . ?
C31 C32 C33 C34 -1.8(13) . . . . ?
C41 C32 C33 C34 177.2(11) . . . . ?
C32 C33 C34 C35 1(2) . . . . ?
C32 C33 C34 C36 179.3(13) . . . . ?
C33 C34 C35 C30 0(2) . . . . ?
C36 C34 C35 C30 -178.8(12) . . . . ?
C31 C30 C35 C34 0.5(13) . . . . ?
C27 C30 C35 C34 -179.1(11) . . . . ?
C33 C34 C36 C39 1(2) . . . . ?
C35 C34 C36 C39 179.3(15) . . . . ?
C33 C34 C36 C37 -118.4(16) . . . . ?
C35 C34 C36 C37 59.9(18) . . . . ?
C33 C34 C36 C38 120.3(17) . . . . ?
C35 C34 C36 C38 -61.3(19) . . . . ?
C43 C40 C41 C42 7.3(8) . . . . ?
C43 C40 C41 C32 -179.2(4) . . . . ?
C31 C32 C41 C40 18.8(6) . . . . ?
C33 C32 C41 C40 -160.1(6) . . . . ?
C31 C32 C41 C42 -167.4(6) . . . . ?
C33 C32 C41 C42 13.6(8) . . . . ?
C40 C41 C42 N4 -119(7) . . . . ?
C32 C41 C42 N4 67(7) . . . . ?
C41 C40 C43 C44 161.8(4) . . . . ?
C41 C40 C43 C48 -19.5(7) . . . . ?
C48 C43 C44 C45 3.1(6) . . . . ?
C40 C43 C44 C45 -178.1(3) . . . . ?
C43 C44 C45 C46 0.1(6) . . . . ?
C43 C44 C45 C54 178.3(4) . . . . ?
C44 C45 C46 C47 -3.8(11) . . . . ?
C54 C45 C46 C47 178.1(9) . . . . ?
C45 C46 C47 C48 3.9(18) . . . . ?
C45 C46 C47 C49 179.5(10) . . . . ?
C46 C47 C48 C43 -0.5(18) . . . . ?
C49 C47 C48 C43 -176.1(10) . . . . ?
C44 C43 C48 C47 -2.9(11) . . . . ?
C40 C43 C48 C47 178.5(9) . . . . ?
C48 C47 C49 C52 90.2(15) . . . . ?
C46 C47 C49 C52 -85.2(14) . . . . ?
C48 C47 C49 C50 -34.1(18) . . . . ?
C46 C47 C49 C50 150.5(12) . . . . ?
C48 C47 C49 C51 -153.2(12) . . . . ?
C46 C47 C49 C51 31.4(17) . . . . ?
C56 C53 C54 C55 0.1(8) . . . . ?
C56 C53 C54 C45 -173.1(4) . . . . ?
C46 C45 C54 C53 -153.3(5) . . . . ?
C44 C45 C54 C53 28.6(6) . . . . ?
C46 C45 C54 C55 33.0(7) . . . . ?
C44 C45 C54 C55 -145.1(5) . . . . ?
C54 C53 C56 C57 151.8(4) . . . . ?
C54 C53 C56 C61 -25.5(8) . . . . ?
C61 C56 C57 C58 5.5(7) . . . . ?
C53 C56 C57 C58 -172.0(4) . . . . ?
C56 C57 C58 C59 -3.5(7) . . . . ?
C56 C57 C58 C2 173.0(4) . . . . ?
C1 C2 C58 C59 -171.3(6) . . . . ?
C3 C2 C58 C59 24.0(8) . . . . ?
C1 C2 C58 C57 12.3(8) . . . . ?
C3 C2 C58 C57 -152.4(5) . . . . ?
C57 C58 C59 C60 0.0(14) . . . . ?
C2 C58 C59 C60 -176.4(12) . . . . ?
C58 C59 C60 C61 1(2) . . . . ?
C58 C59 C60 C62 175.0(13) . . . . ?
C59 C60 C61 C56 1(2) . . . . ?
C62 C60 C61 C56 -173.3(11) . . . . ?
C57 C56 C61 C60 -4.2(14) . . . . ?
C53 C56 C61 C60 173.1(12) . . . . ?
C59 C60 C62 C64 -102.4(17) . . . . ?
C61 C60 C62 C64 71.4(18) . . . . ?
C59 C60 C62 C63 15(2) . . . . ?
C61 C60 C62 C63 -171.7(14) . . . . ?
C59 C60 C62 C65 130.8(17) . . . . ?
C61 C60 C62 C65 -55.5(18) . . . . ?
C58D C1D C2D C3D -12.1(13) . . . . ?
C58D C1D C2D C4D 173.3(6) . . . . ?
C1D C2D C3D N1D 84(5) . . . . ?
C4D C2D C3D N1D -101(5) . . . . ?
C2D C1D C58D C57D -155.4(7) . . . . ?
C2D C1D C58D C59D 23.6(11) . . . . ?
C59D C58D C57D C56D -6.4(10) . . . . ?
C1D C58D C57D C56D 172.6(5) . . . . ?
C58D C57D C56D C61D 4.4(10) . . . . ?
C58D C57D C56D C54D -173.0(5) . . . . ?
C57D C56D C61D C60D 0(2) . . . . ?
C54D C56D C61D C60D 177.0(17) . . . . ?
C56D C61D C60D C59D -1(3) . . . . ?
C56D C61D C60D C62D 175.4(18) . . . . ?
C61D C60D C59D C58D -1(3) . . . . ?
C62D C60D C59D C58D -177.8(15) . . . . ?
C57D C58D C59D C60D 5(2) . . . . ?
C1D C58D C59D C60D -174.4(17) . . . . ?
C59D C60D C62D C64D -82(2) . . . . ?
C61D C60D C62D C64D 102(3) . . . . ?
C59D C60D C62D C65D 160(2) . . . . ?
C61D C60D C62D C65D -17(3) . . . . ?
C59D C60D C62D C63D 42(3) . . . . ?
C61D C60D C62D C63D -135(2) . . . . ?
C45D C53D C54D C55D -0.1(12) . . . . ?
C45D C53D C54D C56D 175.2(5) . . . . ?
C57D C56D C54D C53D -3.7(10) . . . . ?
C61D C56D C54D C53D 179.0(8) . . . . ?
C57D C56D C54D C55D 172.1(7) . . . . ?
C61D C56D C54D C55D -5.2(11) . . . . ?
C54D C53D C45D C44D -157.9(6) . . . . ?
C54D C53D C45D C46D 22.7(10) . . . . ?
C46D C45D C44D C43D -2.6(8) . . . . ?
C53D C45D C44D C43D 178.0(5) . . . . ?
C45D C44D C43D C48D 1.0(8) . . . . ?
C45D C44D C43D C41D -179.3(5) . . . . ?
C44D C43D C48D C47D -0.2(15) . . . . ?
C41D C43D C48D C47D -179.9(13) . . . . ?
C43D C48D C47D C46D 1(3) . . . . ?
C43D C48D C47D C49D -177.2(14) . . . . ?
C48D C47D C46D C45D -3(2) . . . . ?
C49D C47D C46D C45D 175.7(14) . . . . ?
C44D C45D C46D C47D 3.4(15) . . . . ?
C53D C45D C46D C47D -177.3(13) . . . . ?
C46D C47D C49D C52D -76(2) . . . . ?
C48D C47D C49D C52D 103(2) . . . . ?
C46D C47D C49D C51D 47(2) . . . . ?
C48D C47D C49D C51D -135.1(17) . . . . ?
C46D C47D C49D C50D 165.7(16) . . . . ?
C48D C47D C49D C50D -16(2) . . . . ?
C32D C40D C41D C42D 11.8(13) . . . . ?
C32D C40D C41D C43D -177.4(5) . . . . ?
C44D C43D C41D C40D -6.5(9) . . . . ?
C48D C43D C41D C40D 173.2(6) . . . . ?
C44D C43D C41D C42D 164.6(9) . . . . ?
C48D C43D C41D C42D -15.8(11) . . . . ?
C40D C41D C42D N4D -120(8) . . . . ?
C43D C41D C42D N4D 69(8) . . . . ?
C41D C40D C32D C31D -169.3(6) . . . . ?
C41D C40D C32D C33D 14.6(11) . . . . ?
C33D C32D C31D C30D -0.1(10) . . . . ?
C40D C32D C31D C30D -176.5(5) . . . . ?
C32D C31D C30D C35D 0.6(11) . . . . ?
C32D C31D C30D C28D 178.4(5) . . . . ?
C31D C30D C35D C34D -2(2) . . . . ?
C28D C30D C35D C34D -179.3(15) . . . . ?
C30D C35D C34D C33D 2(3) . . . . ?
C30D C35D C34D C36D -176.5(18) . . . . ?
C35D C34D C33D C32D -2(3) . . . . ?
C36D C34D C33D C32D 177.0(17) . . . . ?
C31D C32D C33D C34D 0.6(18) . . . . ?
C40D C32D C33D C34D 176.7(15) . . . . ?
C35D C34D C36D C38D -50(3) . . . . ?
C33D C34D C36D C38D 131(2) . . . . ?
C35D C34D C36D C39D -174(2) . . . . ?
C33D C34D C36D C39D 8(3) . . . . ?
C35D C34D C36D C37D 66(3) . . . . ?
C33D C34D C36D C37D -113(2) . . . . ?
C19D C27D C28D C29D 10(3) . . . . ?
C19D C27D C28D C30D -176.6(6) . . . . ?
C31D C30D C28D C27D -3.0(10) . . . . ?
C35D C30D C28D C27D 174.7(9) . . . . ?
C31D C30D C28D C29D 171(2) . . . . ?
C35D C30D C28D C29D -11(3) . . . . ?
C27D C28D C29D N3D -129(21) . . . . ?
C30D C28D C29D N3D 56(23) . . . . ?
C28D C27D C19D C18D -175.3(6) . . . . ?
C28D C27D C19D C20D 6.3(11) . . . . ?
C20D C19D C18D C17D -0.6(9) . . . . ?
C27D C19D C18D C17D -179.2(5) . . . . ?
C19D C18D C17D C22D -0.2(10) . . . . ?
C19D C18D C17D C15D 177.9(5) . . . . ?
C18D C17D C22D C21D 1.8(18) . . . . ?
C15D C17D C22D C21D -176.4(14) . . . . ?
C17D C22D C21D C20D -2(3) . . . . ?
C17D C22D C21D C23D 174.9(17) . . . . ?
C22D C21D C20D C19D 2(3) . . . . ?
C23D C21D C20D C19D -175.9(16) . . . . ?
C18D C19D C20D C21D 0.0(17) . . . . ?
C27D C19D C20D C21D 178.3(14) . . . . ?
C20D C21D C23D C24D -147.7(18) . . . . ?
C22D C21D C23D C24D 35(3) . . . . ?
C20D C21D C23D C26D -22(3) . . . . ?
C22D C21D C23D C26D 161(2) . . . . ?
C20D C21D C23D C25D 101(2) . . . . ?
C22D C21D C23D C25D -77(2) . . . . ?
C6D C14D C15D C16D -6.5(19) . . . . ?
C6D C14D C15D C17D 178.4(5) . . . . ?
C22D C17D C15D C14D 153.6(9) . . . . ?
C18D C17D C15D C14D -24.5(10) . . . . ?
C22D C17D C15D C16D -21.6(19) . . . . ?
C18D C17D C15D C16D 160.3(16) . . . . ?
C14D C15D C16D N2D 116(13) . . . . ?
C17D C15D C16D N2D -69(14) . . . . ?
C15D C14D C6D C5D -158.5(6) . . . . ?
C15D C14D C6D C7D 22.2(10) . . . . ?
C7D C6D C5D C4D -3.6(8) . . . . ?
C14D C6D C5D C4D 177.0(4) . . . . ?
C6D C5D C4D C9D 2.7(8) . . . . ?
C6D C5D C4D C2D -175.5(6) . . . . ?
C1D C2D C4D C9D 156.3(8) . . . . ?
C3D C2D C4D C9D -18.8(11) . . . . ?
C1D C2D C4D C5D -25.5(11) . . . . ?
C3D C2D C4D C5D 159.3(7) . . . . ?
C5D C4D C9D C8D 0.0(14) . . . . ?
C2D C4D C9D C8D 178.2(12) . . . . ?
C4D C9D C8D C7D -2(2) . . . . ?
C4D C9D C8D C10D 179.5(14) . . . . ?
C9D C8D C7D C6D 1(2) . . . . ?
C10D C8D C7D C6D 179.6(13) . . . . ?
C5D C6D C7D C8D 1.9(14) . . . . ?
C14D C6D C7D C8D -178.8(11) . . . . ?
C7D C8D C10D C13D 119.2(17) . . . . ?
C9D C8D C10D C13D -62(2) . . . . ?
C7D C8D C10D C11D -7(3) . . . . ?
C9D C8D C10D C11D 171.9(17) . . . . ?
C7D C8D C10D C12D -127.8(16) . . . . ?
C9D C8D C10D C12D 51(2) . . . . ?
C74 N6 C66 C67 -178.0(2) . . . . ?
C78 N6 C66 C67 -56.7(3) . . . . ?
C70 N6 C66 C67 61.0(3) . . . . ?
N6 C66 C67 C68 178.1(2) . . . . ?
C66 C67 C68 C69 176.3(3) . . . . ?
C66 N6 C70 C71 62.9(3) . . . . ?
C74 N6 C70 C71 -55.7(3) . . . . ?
C78 N6 C70 C71 -176.4(2) . . . . ?
N6 C70 C71 C72 175.9(2) . . . . ?
C70 C71 C72 C73 -177.6(3) . . . . ?
C66 N6 C74 C75 178.5(3) . . . . ?
C78 N6 C74 C75 57.5(3) . . . . ?
C70 N6 C74 C75 -60.0(3) . . . . ?
N6 C74 C75 C76 -175.5(5) . . . . ?
N6 C74 C75 C76D -178.1(5) . . . . ?
C74 C75 C76 C77 78.4(7) . . . . ?
C74 C75 C76D C77D 171.9(8) . . . . ?
C66 N6 C78 C79 -61.5(3) . . . . ?
C74 N6 C78 C79 56.9(3) . . . . ?
C70 N6 C78 C79 177.4(2) . . . . ?
N6 C78 C79 C80 -173.6(10) . . . . ?
N6 C78 C79 C80D 177.9(9) . . . . ?
C78 C79 C80 C81 175.7(12) . . . . ?
C78 C79 C80D C81D -62.3(17) . . . . ?
O2 P1 C82 C83 -110.8(2) . . . . ?
O3 P1 C82 C83 17.4(2) . . . . ?
O1 P1 C82 C83 132.9(2) . . . . ?
P1 C82 C83 C84 178.99(19) . . . . ?
C82 C83 C84 C89 170.3(3) . . . . ?
C82 C83 C84 C85 -6.7(4) . . . . ?
C89 C84 C85 C86 2.2(6) . . . . ?
C83 C84 C85 C86 179.3(4) . . . . ?
C84 C85 C86 C87 -1.9(7) . . . . ?
C85 C86 C87 C88 0.9(8) . . . . ?
C86 C87 C88 C89 -0.1(8) . . . . ?
C85 C84 C89 C88 -1.5(5) . . . . ?
C83 C84 C89 C88 -178.7(3) . . . . ?
C87 C88 C89 C84 0.4(7) . . . . ?
